data_4063905
loop_
_publ_author_name
'Song, Zhiyi'
'Hsieh, Yi-Fang'
'Kanno, Ken-ichiro'
'Nakajima, Kiyohiko'
'Takahashi, Tamotsu'

_publ_section_title
;
 Coupling Reaction of a Cyclopentadienyl Ligand with a Dienyl or Alkenyl
 Moiety on Titanocene
;
_journal_issue 4
_journal_name_full Organometallics
_journal_page_first 844
_journal_paper_doi 10.1021/om101020u
_journal_volume 30
_journal_year 2011
_chemical_formula_moiety 'C28 H30 O Ti'
_chemical_formula_sum 'C28 H30 O Ti'
_chemical_formula_weight 430.42
_chemical_name_systematic
; 
 ? 
;
_space_group_IT_number 14
_symmetry_cell_setting monoclinic
_symmetry_Int_Tables_number 14
_symmetry_space_group_name_Hall '-P 2ybc'
_symmetry_space_group_name_H-M 'P 1 21/c 1'
_atom_sites_solution_hydrogens geom
_atom_sites_solution_primary direct
_atom_sites_solution_secondary difmap
_audit_creation_method SHELXL-97
_cell_angle_alpha 90.00
_cell_angle_beta 95.9560(10)
_cell_angle_gamma 90.00
_cell_formula_units_Z 4
_cell_length_a 15.6667(6)
_cell_length_b 8.1537(3)
_cell_length_c 18.2629(7)
_cell_measurement_reflns_used 18905
_cell_measurement_temperature 298(2)
_cell_measurement_theta_max 27.6
_cell_measurement_theta_min 3.1
_cell_volume 2320.34(15)
_computing_cell_refinement PROCESS-AUTO
_computing_data_collection PROCESS-AUTO
_computing_data_reduction CrystalStructure
_computing_publication_material 'CrystalStructure 3.8'
_computing_structure_refinement 'SHELXL-97 (Sheldrick, 1997)'
_computing_structure_solution SIR2004
_diffrn_ambient_temperature 298(2)
_diffrn_detector_area_resol_mean 6.85
_diffrn_measured_fraction_theta_full 0.998
_diffrn_measured_fraction_theta_max 0.998
_diffrn_measurement_device_type 'Rigaku SCXmini'
_diffrn_measurement_method \w
_diffrn_radiation_monochromator graphite
_diffrn_radiation_source 'sealed X-ray tube'
_diffrn_radiation_type MoK\a
_diffrn_radiation_wavelength 0.71075
_diffrn_reflns_av_R_equivalents 0.0741
_diffrn_reflns_av_sigmaI/netI 0.0654
_diffrn_reflns_limit_h_max 20
_diffrn_reflns_limit_h_min -20
_diffrn_reflns_limit_k_max 10
_diffrn_reflns_limit_k_min -10
_diffrn_reflns_limit_l_max 23
_diffrn_reflns_limit_l_min -23
_diffrn_reflns_number 23308
_diffrn_reflns_theta_full 27.49
_diffrn_reflns_theta_max 27.49
_diffrn_reflns_theta_min 3.08
_exptl_absorpt_coefficient_mu 0.385
_exptl_absorpt_correction_T_max 0.9099
_exptl_absorpt_correction_T_min 0.8612
_exptl_absorpt_correction_type numerical
_exptl_absorpt_process_details
;
    Higashi, T. (1999). Program for Absorption Correction.
    Rigaku Corporation, Tokyo, Japan.
;
_exptl_crystal_colour yellow
_exptl_crystal_density_diffrn 1.232
_exptl_crystal_density_method 'not measured'
_exptl_crystal_description prism
_exptl_crystal_F_000 912
_exptl_crystal_size_max 0.40
_exptl_crystal_size_mid 0.25
_exptl_crystal_size_min 0.25
_refine_diff_density_max 0.541
_refine_diff_density_min -0.348
_refine_diff_density_rms 0.075
_refine_ls_extinction_method none
_refine_ls_goodness_of_fit_ref 1.081
_refine_ls_hydrogen_treatment mixed
_refine_ls_matrix_type full
_refine_ls_number_parameters 266
_refine_ls_number_reflns 5318
_refine_ls_number_restraints 0
_refine_ls_restrained_S_all 1.081
_refine_ls_R_factor_all 0.1291
_refine_ls_R_factor_gt 0.0855
_refine_ls_shift/su_max 0.001
_refine_ls_shift/su_mean 0.000
_refine_ls_structure_factor_coef Fsqd
_refine_ls_weighting_details 'calc w=1/[\s^2^(Fo^2^)+(0.0923P)^2^+2.6176P] where P=(Fo^2^+2Fc^2^)/3'
_refine_ls_weighting_scheme calc
_refine_ls_wR_factor_gt 0.1983
_refine_ls_wR_factor_ref 0.2221
_reflns_number_gt 3545
_reflns_number_total 5318
_reflns_threshold_expression >2sigma(I)
_cod_data_source_file om101020u_si_002.cif
_cod_data_source_block 8e
_cod_database_code 4063905

loop_
_symmetry_equiv_pos_as_xyz
'x, y, z'
'-x, y+1/2, -z+1/2'
'-x, -y, -z'
'x, -y-1/2, z-1/2'

loop_
_atom_site_label
_atom_site_type_symbol
_atom_site_fract_x
_atom_site_fract_y
_atom_site_fract_z
_atom_site_U_iso_or_equiv
_atom_site_adp_type
_atom_site_occupancy
_atom_site_symmetry_multiplicity
_atom_site_calc_flag
_atom_site_refinement_flags
Ti1 Ti 0.19814(4) 0.15512(8) 0.26093(4) 0.0355(2) Uani 1 1 d .
O1 O 0.29914(16) 0.0504(3) 0.27388(16) 0.0463(7) Uani 1 1 d .
C1 C 0.2212(2) 0.3160(5) 0.3597(2) 0.0402(9) Uani 1 1 d .
C2 C 0.1646(3) 0.4254(5) 0.3807(2) 0.0480(10) Uani 1 1 d .
C3 C 0.3058(3) 0.2937(5) 0.4031(2) 0.0445(9) Uani 1 1 d .
C4 C 0.3801(3) 0.3681(7) 0.3832(3) 0.0629(13) Uani 1 1 d .
H4 H 0.3772 0.4320 0.3408 0.075 Uiso 1 1 calc R
C5 C 0.4576(3) 0.3485(9) 0.4252(3) 0.0849(18) Uani 1 1 d .
H5 H 0.5059 0.4031 0.4121 0.102 Uiso 1 1 calc R
C6 C 0.4644(4) 0.2503(9) 0.4858(3) 0.089(2) Uani 1 1 d .
H6 H 0.5173 0.2353 0.5132 0.107 Uiso 1 1 calc R
C7 C 0.3933(4) 0.1741(8) 0.5062(3) 0.0803(17) Uani 1 1 d .
H7 H 0.3977 0.1074 0.5477 0.096 Uiso 1 1 calc R
C8 C 0.3141(3) 0.1950(6) 0.4653(2) 0.0595(12) Uani 1 1 d .
H8 H 0.2660 0.1422 0.4799 0.071 Uiso 1 1 calc R
C9 C 0.1684(3) 0.5481(5) 0.4406(2) 0.0515(11) Uani 1 1 d .
C10 C 0.2436(4) 0.6159(6) 0.4757(3) 0.0653(13) Uani 1 1 d .
H10 H 0.2966 0.5768 0.4646 0.078 Uiso 1 1 calc R
C11 C 0.2403(5) 0.7397(7) 0.5263(3) 0.0866(19) Uani 1 1 d .
H11 H 0.2910 0.7858 0.5480 0.104 Uiso 1 1 calc R
C12 C 0.1636(6) 0.7956(8) 0.5450(3) 0.099(2) Uani 1 1 d .
H12 H 0.1623 0.8779 0.5801 0.119 Uiso 1 1 calc R
C13 C 0.0889(5) 0.7317(8) 0.5124(3) 0.096(2) Uani 1 1 d .
H13 H 0.0365 0.7706 0.5247 0.115 Uiso 1 1 calc R
C14 C 0.0918(4) 0.6096(7) 0.4614(3) 0.0707(14) Uani 1 1 d .
H14 H 0.0404 0.5660 0.4397 0.085 Uiso 1 1 calc R
C15 C 0.3702(3) -0.0557(6) 0.2707(3) 0.0578(12) Uani 1 1 d .
C16 C 0.3497(4) -0.1763(8) 0.2090(4) 0.098(2) Uani 1 1 d .
H16A H 0.3398 -0.1182 0.1632 0.117 Uiso 1 1 calc R
H16B H 0.2993 -0.2373 0.2174 0.117 Uiso 1 1 calc R
H16C H 0.3971 -0.2502 0.2070 0.117 Uiso 1 1 calc R
C17 C 0.4468(4) 0.0465(10) 0.2560(6) 0.138(4) Uani 1 1 d .
H17A H 0.4352 0.1013 0.2095 0.166 Uiso 1 1 calc R
H17B H 0.4960 -0.0231 0.2548 0.166 Uiso 1 1 calc R
H17C H 0.4580 0.1265 0.2944 0.166 Uiso 1 1 calc R
C18 C 0.3879(6) -0.1407(12) 0.3410(4) 0.151(4) Uani 1 1 d .
H18A H 0.3391 -0.2056 0.3502 0.182 Uiso 1 1 calc R
H18B H 0.3995 -0.0616 0.3797 0.182 Uiso 1 1 calc R
H18C H 0.4370 -0.2107 0.3392 0.182 Uiso 1 1 calc R
C19 C 0.1739(8) 0.4264(11) 0.2066(5) 0.0396(18) Uiso 0.50 1 d P
C20 C 0.1188(6) 0.3210(13) 0.1654(6) 0.044(2) Uiso 0.50 1 d P
C21 C 0.1689(8) 0.2034(13) 0.1306(5) 0.050(3) Uiso 0.50 1 d P
C22 C 0.2589(8) 0.2444(15) 0.1495(6) 0.053(3) Uiso 0.50 1 d P
C23 C 0.2602(8) 0.3849(16) 0.1988(6) 0.054(3) Uiso 0.50 1 d P
C24 C 0.0563(6) 0.1084(10) 0.3000(7) 0.041(2) Uiso 0.50 1 d P
C25 C 0.0601(8) 0.0215(18) 0.2337(6) 0.058(3) Uiso 0.50 1 d P
C26 C 0.1229(7) -0.1021(14) 0.2424(8) 0.054(2) Uiso 0.50 1 d P
C27 C 0.1535(6) -0.0979(14) 0.3197(8) 0.054(2) Uiso 0.50 1 d P
C28 C 0.1138(7) 0.0303(15) 0.3528(5) 0.046(2) Uiso 0.50 1 d P
C29 C 0.1368(9) 0.3836(18) 0.1878(7) 0.065(3) Uiso 0.50 1 d P
C30 C 0.1449(9) 0.2506(19) 0.1383(7) 0.065(3) Uiso 0.50 1 d P
C31 C 0.2300(9) 0.2186(14) 0.1365(6) 0.055(3) Uiso 0.50 1 d P
C32 C 0.2792(6) 0.3307(15) 0.1832(6) 0.048(2) Uiso 0.50 1 d P
C33 C 0.2206(10) 0.4286(12) 0.2137(5) 0.052(2) Uiso 0.50 1 d P
C34 C 0.0470(6) 0.0866(14) 0.2527(7) 0.049(2) Uiso 0.50 1 d P
C35 C 0.0902(7) -0.0389(14) 0.2200(5) 0.048(2) Uiso 0.50 1 d P
C36 C 0.1436(6) -0.1186(11) 0.2787(8) 0.049(2) Uiso 0.50 1 d P
C37 C 0.1389(7) -0.0415(17) 0.3451(6) 0.052(2) Uiso 0.50 1 d P
C38 C 0.0772(9) 0.0887(15) 0.3306(8) 0.060(3) Uiso 0.50 1 d P
H1 H 0.115(3) 0.434(5) 0.355(2) 0.044(11) Uiso 1 1 d .

loop_
_atom_site_aniso_label
_atom_site_aniso_U_11
_atom_site_aniso_U_22
_atom_site_aniso_U_33
_atom_site_aniso_U_23
_atom_site_aniso_U_13
_atom_site_aniso_U_12
Ti1 0.0369(4) 0.0315(3) 0.0378(4) 0.0003(3) 0.0020(3) -0.0017(3)
O1 0.0402(15) 0.0445(16) 0.0538(17) -0.0069(13) 0.0031(12) 0.0050(12)
C1 0.046(2) 0.037(2) 0.037(2) -0.0014(15) 0.0039(16) -0.0027(16)
C2 0.051(2) 0.047(2) 0.045(2) -0.0056(19) 0.0005(19) 0.006(2)
C3 0.049(2) 0.046(2) 0.038(2) -0.0080(17) 0.0024(17) 0.0027(18)
C4 0.052(3) 0.080(4) 0.055(3) -0.004(2) 0.000(2) -0.010(2)
C5 0.050(3) 0.127(5) 0.076(4) -0.023(4) -0.002(3) -0.016(3)
C6 0.061(3) 0.129(6) 0.071(4) -0.029(4) -0.020(3) 0.018(4)
C7 0.089(4) 0.091(4) 0.055(3) -0.003(3) -0.018(3) 0.027(3)
C8 0.066(3) 0.063(3) 0.048(3) 0.001(2) 0.000(2) 0.005(2)
C9 0.075(3) 0.045(2) 0.035(2) 0.0028(17) 0.007(2) 0.009(2)
C10 0.089(4) 0.055(3) 0.051(3) -0.010(2) -0.001(2) 0.004(3)
C11 0.144(6) 0.058(3) 0.055(3) -0.016(3) -0.006(3) -0.004(4)
C12 0.186(8) 0.066(4) 0.048(3) -0.015(3) 0.023(4) 0.018(5)
C13 0.138(6) 0.084(4) 0.070(4) -0.013(3) 0.037(4) 0.031(4)
C14 0.088(4) 0.070(3) 0.055(3) -0.004(2) 0.018(3) 0.019(3)
C15 0.050(2) 0.054(3) 0.069(3) -0.010(2) 0.002(2) 0.008(2)
C16 0.077(4) 0.090(4) 0.124(5) -0.051(4) -0.001(4) 0.020(3)
C17 0.052(3) 0.117(6) 0.252(10) -0.063(7) 0.044(5) -0.013(4)
C18 0.185(8) 0.180(9) 0.088(5) 0.014(5) 0.007(5) 0.125(7)

loop_
_atom_type_symbol
_atom_type_description
_atom_type_scat_dispersion_real
_atom_type_scat_dispersion_imag
_atom_type_scat_source
C C 0.0033 0.0016 'International Tables Vol C Tables 4.2.6.8 and 6.1.1.4'
H H 0.0000 0.0000 'International Tables Vol C Tables 4.2.6.8 and 6.1.1.4'
Ti Ti 0.2776 0.4457 'International Tables Vol C Tables 4.2.6.8 and 6.1.1.4'
O O 0.0106 0.0060 'International Tables Vol C Tables 4.2.6.8 and 6.1.1.4'

loop_
_geom_angle_atom_site_label_1
_geom_angle_atom_site_label_2
_geom_angle_atom_site_label_3
_geom_angle
O1 Ti1 C1 96.11(13)
O1 Ti1 C35 108.3(3)
C1 Ti1 C35 134.1(3)
O1 Ti1 C21 106.4(3)
C1 Ti1 C21 134.6(3)
C35 Ti1 C21 75.1(3)
O1 Ti1 C26 90.9(3)
C1 Ti1 C26 131.4(3)
C35 Ti1 C26 19.4(3)
C21 Ti1 C26 87.9(4)
O1 Ti1 C34 137.9(3)
C1 Ti1 C34 105.1(3)
C35 Ti1 C34 33.8(3)
C21 Ti1 C34 83.8(4)
C26 Ti1 C34 48.0(4)
O1 Ti1 C36 82.1(3)
C1 Ti1 C36 117.6(4)
C35 Ti1 C36 35.0(3)
C21 Ti1 C36 104.4(4)
C26 Ti1 C36 17.1(3)
C34 Ti1 C36 55.9(3)
O1 Ti1 C25 124.7(4)
C1 Ti1 C25 119.8(4)
C35 Ti1 C25 17.7(3)
C21 Ti1 C25 78.3(4)
C26 Ti1 C25 33.8(4)
C34 Ti1 C25 16.1(3)
C36 Ti1 C25 45.2(4)
O1 Ti1 C33 109.0(4)
C1 Ti1 C33 74.3(2)
C35 Ti1 C33 128.6(4)
C21 Ti1 C33 61.3(3)
C26 Ti1 C33 146.6(5)
C34 Ti1 C33 111.5(4)
C36 Ti1 C33 163.5(4)
C25 Ti1 C33 119.9(4)
O1 Ti1 C29 136.9(3)
C1 Ti1 C29 90.9(4)
C35 Ti1 C29 96.3(5)
C21 Ti1 C29 46.2(4)
C26 Ti1 C29 115.4(6)
C34 Ti1 C29 79.3(4)
C36 Ti1 C29 130.9(5)
C25 Ti1 C29 86.5(5)
C33 Ti1 C29 33.4(4)
O1 Ti1 C31 87.8(3)
C1 Ti1 C31 126.8(3)
C35 Ti1 C31 93.2(4)
C21 Ti1 C31 22.8(3)
C26 Ti1 C31 101.4(4)
C34 Ti1 C31 106.6(4)
C36 Ti1 C31 115.5(4)
C25 Ti1 C31 99.7(4)
C33 Ti1 C31 54.7(4)
C29 Ti1 C31 55.3(4)
O1 Ti1 C24 135.0(3)
C1 Ti1 C24 86.0(3)
C35 Ti1 C24 49.2(3)
C21 Ti1 C24 103.3(4)
C26 Ti1 C24 57.1(3)
C34 Ti1 C24 20.9(3)
C36 Ti1 C24 58.1(3)
C25 Ti1 C24 33.7(4)
C33 Ti1 C24 114.7(4)
C29 Ti1 C24 87.7(4)
C31 Ti1 C24 126.1(5)
C15 O1 Ti1 166.7(3)
C2 C1 C3 120.7(4)
C2 C1 Ti1 124.4(3)
C3 C1 Ti1 114.9(3)
C1 C2 C9 133.1(4)
C1 C2 H1 119(3)
C9 C2 H1 108(3)
C8 C3 C4 117.1(4)
C8 C3 C1 120.8(4)
C4 C3 C1 122.1(4)
C5 C4 C3 121.1(5)
C5 C4 H4 119.5
C3 C4 H4 119.5
C6 C5 C4 120.7(6)
C6 C5 H5 119.6
C4 C5 H5 119.6
C7 C6 C5 119.6(5)
C7 C6 H6 120.2
C5 C6 H6 120.2
C6 C7 C8 120.5(6)
C6 C7 H7 119.7
C8 C7 H7 119.7
C3 C8 C7 120.9(5)
C3 C8 H8 119.6
C7 C8 H8 119.6
C14 C9 C10 116.4(4)
C14 C9 C2 118.4(4)
C10 C9 C2 125.1(4)
C11 C10 C9 120.7(6)
C11 C10 H10 119.7
C9 C10 H10 119.7
C12 C11 C10 120.8(6)
C12 C11 H11 119.6
C10 C11 H11 119.6
C13 C12 C11 120.2(5)
C13 C12 H12 119.9
C11 C12 H12 119.9
C12 C13 C14 119.3(6)
C12 C13 H13 120.3
C14 C13 H13 120.3
C13 C14 C9 122.6(6)
C13 C14 H14 118.7
C9 C14 H14 118.7
O1 C15 C18 109.5(4)
O1 C15 C16 108.8(4)
C18 C15 C16 110.8(6)
O1 C15 C17 108.3(4)
C18 C15 C17 109.6(6)
C16 C15 C17 109.8(5)
C15 C16 H16A 109.5
C15 C16 H16B 109.5
H16A C16 H16B 109.5
C15 C16 H16C 109.5
H16A C16 H16C 109.5
H16B C16 H16C 109.5
C15 C17 H17A 109.5
C15 C17 H17B 109.5
H17A C17 H17B 109.5
C15 C17 H17C 109.5
H17A C17 H17C 109.5
H17B C17 H17C 109.5
C15 C18 H18A 109.5
C15 C18 H18B 109.5
H18A C18 H18B 109.5
C15 C18 H18C 109.5
H18A C18 H18C 109.5
H18B C18 H18C 109.5
C33 C19 C29 146(2)
C33 C19 C20 132.0(14)
C29 C19 C23 124.0(15)
C20 C19 C23 110.2(8)
C29 C19 C32 111.2(14)
C20 C19 C32 97.4(7)
C33 C19 C30 107.3(13)
C23 C19 C30 85.4(7)
C32 C19 C30 72.7(6)
C33 C19 Ti1 80.7(11)
C29 C19 Ti1 80.9(12)
C20 C19 Ti1 73.7(5)
C23 C19 Ti1 73.4(5)
C32 C19 Ti1 67.6(4)
C30 C19 Ti1 66.7(4)
C29 C20 C30 128.5(19)
C30 C20 C19 114.2(12)
C29 C20 C21 123.1(16)
C19 C20 C21 108.6(8)
C30 C20 C33 98.1(11)
C21 C20 C33 92.4(7)
C29 C20 Ti1 80.9(13)
C30 C20 Ti1 79.1(10)
C19 C20 Ti1 73.4(5)
C21 C20 Ti1 71.6(5)
C33 C20 Ti1 66.1(4)
C30 C21 C31 124(2)
C31 C21 C20 116.8(12)
C30 C21 C22 116(2)
C20 C21 C22 107.7(8)
C31 C21 C29 99.0(11)
C22 C21 C29 89.8(8)
C30 C21 Ti1 86.1(19)
C31 C21 Ti1 80.0(9)
C20 C21 Ti1 74.2(5)
C22 C21 Ti1 74.0(5)
C29 C21 Ti1 67.5(5)
C31 C22 C32 141(3)
C32 C22 C21 124.4(12)
C31 C22 C23 123(2)
C21 C22 C23 106.1(9)
C32 C22 C30 108.3(11)
C23 C22 C30 89.9(8)
C31 C22 C33 105(2)
C21 C22 C33 88.3(7)
C30 C22 C33 72.1(7)
C31 C22 Ti1 82(2)
C32 C22 Ti1 79.5(9)
C21 C22 Ti1 71.2(5)
C23 C22 Ti1 72.6(6)
C30 C22 Ti1 68.4(5)
C33 C22 Ti1 64.9(4)
C32 C23 C33 156(2)
C32 C23 C19 136.8(18)
C33 C23 C22 127.5(14)
C19 C23 C22 107.4(9)
C33 C23 C31 113.2(13)
C19 C23 C31 93.0(8)
C32 C23 C29 118.4(17)
C22 C23 C29 88.9(8)
C31 C23 C29 74.6(7)
C32 C23 Ti1 84.4(15)
C33 C23 Ti1 79.7(11)
C19 C23 Ti1 73.0(5)
C22 C23 Ti1 72.8(6)
C31 C23 Ti1 68.0(5)
C29 C23 Ti1 66.5(5)
C38 C24 C34 146(2)
C34 C24 C28 127.8(11)
C38 C24 C25 124.2(17)
C28 C24 C25 106.3(8)
C34 C24 C37 109.3(11)
C25 C24 C37 87.8(7)
C38 C24 C35 109.7(16)
C28 C24 C35 91.7(7)
C37 C24 C35 73.2(6)
C38 C24 Ti1 84.0(14)
C34 C24 Ti1 78.8(8)
C28 C24 Ti1 74.4(5)
C25 C24 Ti1 72.8(5)
C37 C24 Ti1 68.1(4)
C35 C24 Ti1 64.0(3)
C34 C25 C35 158(2)
C34 C25 C26 138.6(18)
C35 C25 C24 135.1(16)
C26 C25 C24 110.8(9)
C35 C25 C38 119.2(15)
C26 C25 C38 94.3(9)
C34 C25 C36 119.4(16)
C24 C25 C36 91.1(8)
C38 C25 C36 74.6(7)
C34 C25 Ti1 81.7(13)
C35 C25 Ti1 77.6(11)
C26 C25 Ti1 72.6(6)
C24 C25 Ti1 73.5(5)
C38 C25 Ti1 68.5(5)
C36 C25 Ti1 67.4(4)
C36 C26 C35 142(2)
C36 C26 C25 118.7(15)
C35 C26 C27 127.5(14)
C25 C26 C27 104.5(9)
C35 C26 C37 109.9(13)
C25 C26 C37 86.8(8)
C36 C26 C34 106.0(14)
C27 C26 C34 91.7(7)
C37 C26 C34 74.1(6)
C36 C26 Ti1 82.2(12)
C35 C26 Ti1 78.0(10)
C25 C26 Ti1 73.6(6)
C27 C26 Ti1 74.6(5)
C37 C26 Ti1 68.2(4)
C34 C26 Ti1 66.3(4)
C37 C27 C36 137(2)
C36 C27 C28 122.4(14)
C37 C27 C26 124.0(16)
C28 C27 C26 108.9(8)
C36 C27 C38 101.9(13)
C26 C27 C38 88.5(7)
C37 C27 C35 105.8(15)
C28 C27 C35 90.7(7)
C38 C27 C35 70.2(6)
C37 C27 Ti1 82.4(12)
C36 C27 Ti1 78.2(11)
C28 C27 Ti1 73.7(5)
C26 C27 Ti1 71.0(5)
C38 C27 Ti1 66.2(4)
C35 C27 Ti1 63.0(4)
C37 C28 C38 137.6(19)
C38 C28 C27 123.1(13)
C37 C28 C24 123.8(14)
C27 C28 C24 109.2(8)
C38 C28 C36 103.3(12)
C24 C28 C36 89.4(6)
C37 C28 Ti1 82.1(11)
C38 C28 Ti1 79.7(10)
C27 C28 Ti1 73.6(5)
C24 C28 Ti1 72.3(5)
C36 C28 Ti1 65.9(4)
C20 C29 C19 152(2)
C20 C29 C33 134.5(17)
C19 C29 C30 122.8(16)
C33 C29 C30 105.8(10)
C19 C29 C21 112.6(14)
C33 C29 C21 95.5(8)
C20 C29 C23 114.1(15)
C30 C29 C23 85.2(8)
C21 C29 C23 75.0(6)
C20 C29 Ti1 82.7(13)
C19 C29 Ti1 81.8(12)
C33 C29 Ti1 73.2(6)
C30 C29 Ti1 73.1(7)
C21 C29 Ti1 66.2(5)
C23 C29 Ti1 67.1(5)
C21 C30 C20 159(3)
C20 C30 C31 130.3(15)
C21 C30 C29 141(2)
C31 C30 C29 108.2(11)
C20 C30 C22 118.1(13)
C29 C30 C22 95.9(9)
C21 C30 C19 123(2)
C31 C30 C19 89.6(8)
C22 C30 C19 77.3(7)
C21 C30 Ti1 80.5(18)
C20 C30 Ti1 80.0(10)
C31 C30 Ti1 73.7(7)
C29 C30 Ti1 72.8(6)
C22 C30 Ti1 69.0(5)
C19 C30 Ti1 66.8(4)
C22 C31 C21 153(3)
C22 C31 C30 135(2)
C21 C31 C32 128.5(13)
C30 C31 C32 109.5(10)
C21 C31 C23 111.2(12)
C30 C31 C23 92.0(9)
C22 C31 Ti1 85(2)
C21 C31 Ti1 77.1(9)
C30 C31 Ti1 73.9(7)
C32 C31 Ti1 74.2(6)
C23 C31 Ti1 68.6(5)
C23 C32 C22 132(2)
C22 C32 C33 119.3(11)
C23 C32 C31 118.5(17)
C33 C32 C31 105.8(8)
C22 C32 C19 101.8(10)
C31 C32 C19 88.2(7)
C23 C32 Ti1 81.1(14)
C22 C32 Ti1 77.8(9)
C33 C32 Ti1 72.4(5)
C31 C32 Ti1 72.0(6)
C19 C32 Ti1 66.4(4)
C19 C33 C23 137.5(19)
C19 C33 C32 127.7(14)
C23 C33 C29 120.6(14)
C32 C33 C29 110.7(9)
C23 C33 C20 106.0(12)
C32 C33 C20 96.0(7)
C19 C33 C22 103.3(12)
C29 C33 C22 86.2(7)
C20 C33 C22 71.5(5)
C19 C33 Ti1 82.0(11)
C23 C33 Ti1 81.7(11)
C32 C33 Ti1 74.9(5)
C29 C33 Ti1 73.4(6)
C20 C33 Ti1 66.8(4)
C22 C33 Ti1 65.8(4)
C25 C34 C24 129.3(19)
C24 C34 C35 122.1(11)
C25 C34 C38 115.2(16)
C35 C34 C38 107.8(8)
C24 C34 C26 102.3(10)
C38 C34 C26 88.0(7)
C25 C34 Ti1 82.2(13)
C24 C34 Ti1 80.3(8)
C35 C34 Ti1 71.4(5)
C38 C34 Ti1 73.7(5)
C26 C34 Ti1 65.8(4)
C25 C35 C26 130.1(19)
C26 C35 C34 124.2(13)
C25 C35 C36 112.7(14)
C34 C35 C36 106.3(8)
C26 C35 C24 102.4(12)
C36 C35 C24 84.5(6)
C25 C35 C27 97.0(13)
C34 C35 C27 90.2(7)
C24 C35 C27 68.4(5)
C25 C35 Ti1 84.7(12)
C26 C35 Ti1 82.7(10)
C34 C35 Ti1 74.8(5)
C36 C35 Ti1 74.2(5)
C24 C35 Ti1 66.8(4)
C27 C35 Ti1 67.2(4)
C26 C36 C27 152(2)
C26 C36 C37 131.9(15)
C27 C36 C35 132.0(14)
C37 C36 C35 111.7(9)
C27 C36 C25 111.0(13)
C37 C36 C25 90.6(8)
C26 C36 C28 114.4(14)
C35 C36 C28 94.3(7)
C25 C36 C28 73.2(6)
C26 C36 Ti1 80.6(12)
C27 C36 Ti1 83.7(11)
C37 C36 Ti1 75.5(5)
C35 C36 Ti1 70.8(5)
C25 C36 Ti1 67.5(4)
C28 C36 Ti1 68.0(4)
C27 C37 C28 150(2)
C28 C37 C36 128.1(15)
C27 C37 C38 127.9(16)
C36 C37 C38 105.7(9)
C27 C37 C24 112.6(15)
C36 C37 C24 90.4(7)
C28 C37 C26 111.9(13)
C38 C37 C26 89.6(8)
C24 C37 C26 74.3(6)
C27 C37 Ti1 81.1(12)
C28 C37 Ti1 80.9(11)
C36 C37 Ti1 71.9(5)
C38 C37 Ti1 72.3(6)
C24 C37 Ti1 66.2(4)
C26 C37 Ti1 65.2(4)
C24 C38 C28 148(2)
C24 C38 C37 128.3(18)
C28 C38 C34 128.1(14)
C37 C38 C34 108.4(9)
C28 C38 C25 109.0(13)
C37 C38 C25 89.2(8)
C24 C38 C27 111.7(16)
C34 C38 C27 91.8(8)
C25 C38 C27 72.6(7)
C24 C38 Ti1 81.0(14)
C28 C38 Ti1 81.1(10)
C37 C38 Ti1 73.6(6)
C34 C38 Ti1 71.6(5)
C25 C38 Ti1 67.0(5)
C27 C38 Ti1 66.8(4)

loop_
_geom_bond_atom_site_label_1
_geom_bond_atom_site_label_2
_geom_bond_distance
Ti1 O1 1.792(3)
Ti1 C1 2.230(4)
Ti1 C35 2.380(9)
Ti1 C21 2.408(10)
Ti1 C26 2.413(10)
Ti1 C34 2.423(9)
Ti1 C36 2.424(9)
Ti1 C25 2.426(10)
Ti1 C33 2.430(10)
Ti1 C29 2.432(11)
Ti1 C31 2.433(11)
Ti1 C24 2.434(8)
O1 C15 1.416(5)
C1 C2 1.342(6)
C1 C3 1.482(5)
C2 C9 1.480(6)
C2 H1 0.86(4)
C3 C8 1.387(6)
C3 C4 1.395(6)
C4 C5 1.378(7)
C4 H4 0.9300
C5 C6 1.361(9)
C5 H5 0.9300
C6 C7 1.360(9)
C6 H6 0.9300
C7 C8 1.390(7)
C7 H7 0.9300
C8 H8 0.9300
C9 C14 1.390(7)
C9 C10 1.395(7)
C10 C11 1.373(7)
C10 H10 0.9300
C11 C12 1.361(10)
C11 H11 0.9300
C12 C13 1.361(10)
C12 H12 0.9300
C13 C14 1.366(8)
C13 H13 0.9300
C14 H14 0.9300
C15 C18 1.460(8)
C15 C16 1.505(7)
C15 C17 1.508(8)
C16 H16A 0.9600
C16 H16B 0.9600
C16 H16C 0.9600
C17 H17A 0.9600
C17 H17B 0.9600
C17 H17C 0.9600
C18 H18A 0.9600
C18 H18B 0.9600
C18 H18C 0.9600
C19 C33 0.731(11)
C19 C29 0.732(13)
C19 C20 1.383(13)
C19 C23 1.415(15)
C20 C29 0.694(14)
C20 C30 0.886(14)
C20 C21 1.429(14)
C21 C30 0.566(15)
C21 C31 0.959(13)
C21 C22 1.455(15)
C22 C31 0.533(14)
C22 C32 0.967(12)
C22 C23 1.456(16)
C23 C32 0.619(13)
C23 C33 0.787(12)
C24 C38 0.638(13)
C24 C34 0.879(11)
C24 C28 1.402(13)
C24 C25 1.410(15)
C25 C34 0.678(13)
C25 C35 0.742(13)
C25 C26 1.405(16)
C26 C36 0.721(12)
C26 C35 0.807(12)
C26 C27 1.445(15)
C27 C37 0.708(12)
C27 C36 0.768(12)
C27 C28 1.387(15)
C28 C37 0.727(12)
C28 C38 0.819(12)
C29 C33 1.398(16)
C29 C30 1.426(19)
C30 C31 1.361(18)
C31 C32 1.422(15)
C32 C33 1.377(15)
C34 C35 1.395(14)
C34 C38 1.452(16)
C35 C36 1.445(14)
C36 C37 1.375(15)
C37 C38 1.442(16)

loop_
_geom_torsion_atom_site_label_1
_geom_torsion_atom_site_label_2
_geom_torsion_atom_site_label_3
_geom_torsion_atom_site_label_4
_geom_torsion
C1 Ti1 O1 C15 171.2(13)
C35 Ti1 O1 C15 30.7(13)
C21 Ti1 O1 C15 -48.6(13)
C26 Ti1 O1 C15 39.4(13)
C34 Ti1 O1 C15 50.5(14)
C36 Ti1 O1 C15 54.2(13)
C25 Ti1 O1 C15 38.3(14)
C33 Ti1 O1 C15 -113.3(13)
C29 Ti1 O1 C15 -90.8(14)
C31 Ti1 O1 C15 -62.0(13)
C24 Ti1 O1 C15 80.7(14)
O1 Ti1 C1 C2 -178.9(4)
C35 Ti1 C1 C2 -56.0(6)
C21 Ti1 C1 C2 60.7(6)
C26 Ti1 C1 C2 -82.3(6)
C34 Ti1 C1 C2 -35.6(4)
C36 Ti1 C1 C2 -94.7(4)
C25 Ti1 C1 C2 -42.9(5)
C33 Ti1 C1 C2 73.0(5)
C29 Ti1 C1 C2 43.6(5)
C31 Ti1 C1 C2 89.3(5)
C24 Ti1 C1 C2 -44.1(4)
O1 Ti1 C1 C3 0.6(3)
C35 Ti1 C1 C3 123.5(5)
C21 Ti1 C1 C3 -119.7(5)
C26 Ti1 C1 C3 97.3(5)
C34 Ti1 C1 C3 144.0(4)
C36 Ti1 C1 C3 84.9(4)
C25 Ti1 C1 C3 136.7(4)
C33 Ti1 C1 C3 -107.4(5)
C29 Ti1 C1 C3 -136.8(4)
C31 Ti1 C1 C3 -91.2(5)
C24 Ti1 C1 C3 135.5(4)
C3 C1 C2 C9 4.3(7)
Ti1 C1 C2 C9 -176.2(4)
C2 C1 C3 C8 82.2(5)
Ti1 C1 C3 C8 -97.3(4)
C2 C1 C3 C4 -98.6(5)
Ti1 C1 C3 C4 81.8(4)
C8 C3 C4 C5 -2.2(7)
C1 C3 C4 C5 178.6(5)
C3 C4 C5 C6 2.7(9)
C4 C5 C6 C7 -1.8(10)
C5 C6 C7 C8 0.4(9)
C4 C3 C8 C7 0.9(7)
C1 C3 C8 C7 -179.9(4)
C6 C7 C8 C3 0.0(8)
C1 C2 C9 C14 -161.3(5)
C1 C2 C9 C10 22.9(8)
C14 C9 C10 C11 -1.7(7)
C2 C9 C10 C11 174.2(5)
C9 C10 C11 C12 1.9(8)
C10 C11 C12 C13 -1.4(10)
C11 C12 C13 C14 0.7(10)
C12 C13 C14 C9 -0.6(9)
C10 C9 C14 C13 1.0(7)
C2 C9 C14 C13 -175.1(5)
Ti1 O1 C15 C18 -118.3(13)
Ti1 O1 C15 C16 2.9(15)
Ti1 O1 C15 C17 122.2(12)
O1 Ti1 C19 C33 -15.3(13)
C1 Ti1 C19 C33 74.0(12)
C35 Ti1 C19 C33 -152.6(12)
C21 Ti1 C19 C33 -101.7(12)
C26 Ti1 C19 C33 -149.0(12)
C34 Ti1 C19 C33 178.6(12)
C36 Ti1 C19 C33 -161.5(12)
C25 Ti1 C19 C33 -167.7(12)
C29 Ti1 C19 C33 -151(2)
C31 Ti1 C19 C33 -74.4(11)
C24 Ti1 C19 C33 158.2(12)
O1 Ti1 C19 C29 135.8(12)
C1 Ti1 C19 C29 -134.9(13)
C35 Ti1 C19 C29 -1.6(14)
C21 Ti1 C19 C29 49.3(12)
C26 Ti1 C19 C29 2.0(14)
C34 Ti1 C19 C29 -30.3(13)
C36 Ti1 C19 C29 -10.4(16)
C25 Ti1 C19 C29 -16.7(14)
C33 Ti1 C19 C29 151(2)
C31 Ti1 C19 C29 76.6(13)
C24 Ti1 C19 C29 -50.8(13)
O1 Ti1 C19 C20 123.7(6)
C1 Ti1 C19 C20 -147.0(6)
C35 Ti1 C19 C20 -13.7(7)
C21 Ti1 C19 C20 37.2(5)
C26 Ti1 C19 C20 -10.1(8)
C34 Ti1 C19 C20 -42.4(7)
C36 Ti1 C19 C20 -22.5(10)
C25 Ti1 C19 C20 -28.8(7)
C33 Ti1 C19 C20 138.9(13)
C29 Ti1 C19 C20 -12.1(12)
C31 Ti1 C19 C20 64.5(6)
C24 Ti1 C19 C20 -62.9(7)
O1 Ti1 C19 C23 6.1(8)
C1 Ti1 C19 C23 95.4(7)
C35 Ti1 C19 C23 -131.3(7)
C21 Ti1 C19 C23 -80.3(7)
C26 Ti1 C19 C23 -127.7(8)
C34 Ti1 C19 C23 -160.0(8)
C36 Ti1 C19 C23 -140.1(9)
C25 Ti1 C19 C23 -146.4(8)
C33 Ti1 C19 C23 21.4(10)
C29 Ti1 C19 C23 -129.7(15)
C31 Ti1 C19 C23 -53.1(6)
C24 Ti1 C19 C23 179.5(7)
O1 Ti1 C19 C32 18.3(6)
C1 Ti1 C19 C32 107.6(5)
C35 Ti1 C19 C32 -119.1(6)
C21 Ti1 C19 C32 -68.2(5)
C26 Ti1 C19 C32 -115.5(6)
C34 Ti1 C19 C32 -147.8(6)
C36 Ti1 C19 C32 -127.9(8)
C25 Ti1 C19 C32 -134.2(6)
C33 Ti1 C19 C32 33.5(10)
C29 Ti1 C19 C32 -117.5(14)
C31 Ti1 C19 C32 -40.9(5)
C24 Ti1 C19 C32 -168.3(6)
O1 Ti1 C19 C30 98.3(7)
C1 Ti1 C19 C30 -172.4(6)
C35 Ti1 C19 C30 -39.1(7)
C21 Ti1 C19 C30 11.8(5)
C26 Ti1 C19 C30 -35.5(7)
C34 Ti1 C19 C30 -67.8(7)
C36 Ti1 C19 C30 -47.9(9)
C25 Ti1 C19 C30 -54.2(7)
C33 Ti1 C19 C30 113.5(13)
C29 Ti1 C19 C30 -37.5(12)
C31 Ti1 C19 C30 39.1(6)
C24 Ti1 C19 C30 -88.3(6)
C23 C19 C20 C29 -175(5)
C32 C19 C20 C29 -176(5)
C30 C19 C20 C29 -171(5)
Ti1 C19 C20 C29 120(5)
C33 C19 C20 C30 -9(2)
C29 C19 C20 C30 171(5)
C23 C19 C20 C30 -4.7(15)
C32 C19 C20 C30 -5.5(13)
Ti1 C19 C20 C30 -69.5(12)
C33 C19 C20 C21 -2.6(19)
C29 C19 C20 C21 177(5)
C23 C19 C20 C21 1.5(10)
C32 C19 C20 C21 0.7(8)
C30 C19 C20 C21 6.2(11)
Ti1 C19 C20 C21 -63.3(6)
C23 C19 C20 C33 4.1(15)
C32 C19 C20 C33 3.3(15)
C30 C19 C20 C33 9(2)
Ti1 C19 C20 C33 -60.7(17)
C33 C19 C20 Ti1 60.7(17)
C29 C19 C20 Ti1 -120(5)
C23 C19 C20 Ti1 64.8(6)
C32 C19 C20 Ti1 64.0(4)
C30 C19 C20 Ti1 69.5(12)
O1 Ti1 C20 C29 -97.7(16)
C1 Ti1 C20 C29 21.0(15)
C35 Ti1 C20 C29 154.5(15)
C21 Ti1 C20 C29 -129.5(16)
C26 Ti1 C20 C29 159.7(15)
C34 Ti1 C20 C29 121.6(16)
C36 Ti1 C20 C29 154.1(14)
C25 Ti1 C20 C29 138.0(16)
C33 Ti1 C20 C29 -28.2(13)
C31 Ti1 C20 C29 -103.9(15)
C24 Ti1 C20 C29 104.9(15)
O1 Ti1 C20 C30 34.6(12)
C1 Ti1 C20 C30 153.2(10)
C35 Ti1 C20 C30 -73.2(11)
C21 Ti1 C20 C30 2.7(11)
C26 Ti1 C20 C30 -68.0(10)
C34 Ti1 C20 C30 -106.1(11)
C36 Ti1 C20 C30 -73.6(11)
C25 Ti1 C20 C30 -89.7(11)
C33 Ti1 C20 C30 104.1(11)
C29 Ti1 C20 C30 132.3(19)
C31 Ti1 C20 C30 28.4(10)
C24 Ti1 C20 C30 -122.9(11)
O1 Ti1 C20 C19 -84.9(8)
C1 Ti1 C20 C19 33.7(6)
C35 Ti1 C20 C19 167.3(7)
C21 Ti1 C20 C19 -116.8(7)
C26 Ti1 C20 C19 172.5(6)
C34 Ti1 C20 C19 134.4(7)
C36 Ti1 C20 C19 166.9(6)
C25 Ti1 C20 C19 150.8(8)
C33 Ti1 C20 C19 -15.4(5)
C29 Ti1 C20 C19 12.8(13)
C31 Ti1 C20 C19 -91.1(6)
C24 Ti1 C20 C19 117.6(7)
O1 Ti1 C20 C21 31.8(8)
C1 Ti1 C20 C21 150.5(6)
C35 Ti1 C20 C21 -75.9(6)
C26 Ti1 C20 C21 -70.8(6)
C34 Ti1 C20 C21 -108.9(7)
C36 Ti1 C20 C21 -76.4(6)
C25 Ti1 C20 C21 -92.5(7)
C33 Ti1 C20 C21 101.3(7)
C29 Ti1 C20 C21 129.5(16)
C31 Ti1 C20 C21 25.7(5)
C24 Ti1 C20 C21 -125.6(6)
O1 Ti1 C20 C33 -69.5(8)
C1 Ti1 C20 C33 49.2(6)
C35 Ti1 C20 C33 -177.3(6)
C21 Ti1 C20 C33 -101.3(7)
C26 Ti1 C20 C33 -172.1(6)
C34 Ti1 C20 C33 149.8(7)
C36 Ti1 C20 C33 -177.7(6)
C25 Ti1 C20 C33 166.2(7)
C29 Ti1 C20 C33 28.2(13)
C31 Ti1 C20 C33 -75.7(6)
C24 Ti1 C20 C33 133.1(6)
C29 C20 C21 C30 -134(8)
C19 C20 C21 C30 -135(8)
C33 C20 C21 C30 -136(8)
Ti1 C20 C21 C30 160(8)
C29 C20 C21 C31 -4(2)
C30 C20 C21 C31 130(8)
C19 C20 C21 C31 -5.3(14)
C33 C20 C21 C31 -6.1(13)
Ti1 C20 C21 C31 -69.8(12)
C29 C20 C21 C22 -2(2)
C30 C20 C21 C22 133(8)
C19 C20 C21 C22 -2.5(10)
C33 C20 C21 C22 -3.2(8)
Ti1 C20 C21 C22 -67.0(6)
C30 C20 C21 C29 134(8)
C19 C20 C21 C29 -0.9(15)
C33 C20 C21 C29 -1.7(16)
Ti1 C20 C21 C29 -65.4(17)
C29 C20 C21 Ti1 65.4(17)
C30 C20 C21 Ti1 -160(8)
C19 C20 C21 Ti1 64.5(6)
C33 C20 C21 Ti1 63.8(4)
O1 Ti1 C21 C30 -162.3(19)
C1 Ti1 C21 C30 -46(2)
C35 Ti1 C21 C30 93(2)
C26 Ti1 C21 C30 107(2)
C34 Ti1 C21 C30 59(2)
C36 Ti1 C21 C30 111.8(19)
C25 Ti1 C21 C30 75(2)
C33 Ti1 C21 C30 -59.3(19)
C29 Ti1 C21 C30 -21.8(18)
C31 Ti1 C21 C30 -126(2)
C24 Ti1 C21 C30 52(2)
O1 Ti1 C21 C31 -36.4(10)
C1 Ti1 C21 C31 80.1(11)
C35 Ti1 C21 C31 -141.5(11)
C26 Ti1 C21 C31 -126.8(10)
C34 Ti1 C21 C31 -174.7(10)
C36 Ti1 C21 C31 -122.3(10)
C25 Ti1 C21 C31 -159.4(11)
C33 Ti1 C21 C31 66.6(10)
C29 Ti1 C21 C31 104.2(11)
C24 Ti1 C21 C31 177.8(10)
O1 Ti1 C21 C20 -158.1(5)
C1 Ti1 C21 C20 -41.6(8)
C35 Ti1 C21 C20 96.8(7)
C26 Ti1 C21 C20 111.5(6)
C34 Ti1 C21 C20 63.6(6)
C36 Ti1 C21 C20 116.0(6)
C25 Ti1 C21 C20 78.9(7)
C33 Ti1 C21 C20 -55.1(6)
C29 Ti1 C21 C20 -17.5(6)
C31 Ti1 C21 C20 -121.7(11)
C24 Ti1 C21 C20 56.1(6)
O1 Ti1 C21 C22 -43.9(7)
C1 Ti1 C21 C22 72.6(9)
C35 Ti1 C21 C22 -149.0(8)
C26 Ti1 C21 C22 -134.3(7)
C34 Ti1 C21 C22 177.8(7)
C36 Ti1 C21 C22 -129.8(6)
C25 Ti1 C21 C22 -166.9(8)
C33 Ti1 C21 C22 59.1(6)
C29 Ti1 C21 C22 96.6(8)
C31 Ti1 C21 C22 -7.5(10)
C24 Ti1 C21 C22 170.2(6)
O1 Ti1 C21 C29 -140.6(6)
C1 Ti1 C21 C29 -24.1(9)
C35 Ti1 C21 C29 114.4(8)
C26 Ti1 C21 C29 129.1(7)
C34 Ti1 C21 C29 81.1(7)
C36 Ti1 C21 C29 133.6(6)
C25 Ti1 C21 C29 96.4(8)
C33 Ti1 C21 C29 -37.6(5)
C31 Ti1 C21 C29 -104.2(11)
C24 Ti1 C21 C29 73.6(7)
C30 C21 C22 C31 -154(7)
C20 C21 C22 C31 -164(6)
C29 C21 C22 C31 -165(6)
Ti1 C21 C22 C31 129(6)
C30 C21 C22 C32 15(3)
C31 C21 C22 C32 169(7)
C20 C21 C22 C32 5.0(16)
C29 C21 C22 C32 4.5(14)
Ti1 C21 C22 C32 -62.1(13)
C30 C21 C22 C23 13(2)
C31 C21 C22 C23 167(6)
C20 C21 C22 C23 2.5(10)
C29 C21 C22 C23 2.0(8)
Ti1 C21 C22 C23 -64.6(7)
C31 C21 C22 C30 154(7)
C20 C21 C22 C30 -10.2(19)
C29 C21 C22 C30 -11(2)
Ti1 C21 C22 C30 -77(2)
C30 C21 C22 C33 13(2)
C31 C21 C22 C33 167(6)
C20 C21 C22 C33 3.1(8)
C29 C21 C22 C33 2.6(6)
Ti1 C21 C22 C33 -64.0(4)
C30 C21 C22 Ti1 77(2)
C31 C21 C22 Ti1 -129(6)
C20 C21 C22 Ti1 67.1(6)
C29 C21 C22 Ti1 66.6(4)
O1 Ti1 C22 C31 124(2)
C1 Ti1 C22 C31 -144(2)
C35 Ti1 C22 C31 18(2)
C21 Ti1 C22 C31 -13.5(18)
C26 Ti1 C22 C31 37(2)
C34 Ti1 C22 C31 -16(2)
C36 Ti1 C22 C31 50(2)
C25 Ti1 C22 C31 0(2)
C33 Ti1 C22 C31 -111(2)
C29 Ti1 C22 C31 -71(2)
C24 Ti1 C22 C31 -28(2)
O1 Ti1 C22 C32 -90.3(9)
C1 Ti1 C22 C32 1.9(10)
C35 Ti1 C22 C32 163.2(10)
C21 Ti1 C22 C32 132.1(12)
C26 Ti1 C22 C32 -177.5(9)
C34 Ti1 C22 C32 129.6(10)
C36 Ti1 C22 C32 -164.0(9)
C25 Ti1 C22 C32 146.0(10)
C33 Ti1 C22 C32 35.0(8)
C29 Ti1 C22 C32 75.0(9)
C31 Ti1 C22 C32 146(2)
C24 Ti1 C22 C32 118.0(10)
O1 Ti1 C22 C21 137.6(7)
C1 Ti1 C22 C21 -130.3(7)
C35 Ti1 C22 C21 31.0(8)
C26 Ti1 C22 C21 50.3(8)
C34 Ti1 C22 C21 -2.5(8)
C36 Ti1 C22 C21 63.8(7)
C25 Ti1 C22 C21 13.8(8)
C33 Ti1 C22 C21 -97.2(7)
C29 Ti1 C22 C21 -57.1(7)
C31 Ti1 C22 C21 13.5(18)
C24 Ti1 C22 C21 -14.1(10)
O1 Ti1 C22 C23 -107.9(8)
C1 Ti1 C22 C23 -15.8(8)
C35 Ti1 C22 C23 145.6(8)
C21 Ti1 C22 C23 114.5(9)
C26 Ti1 C22 C23 164.8(8)
C34 Ti1 C22 C23 112.0(8)
C36 Ti1 C22 C23 178.3(7)
C25 Ti1 C22 C23 128.4(8)
C33 Ti1 C22 C23 17.4(6)
C29 Ti1 C22 C23 57.4(7)
C31 Ti1 C22 C23 128(2)
C24 Ti1 C22 C23 100.4(9)
O1 Ti1 C22 C30 155.1(7)
C1 Ti1 C22 C30 -112.8(7)
C35 Ti1 C22 C30 48.5(8)
C21 Ti1 C22 C30 17.5(6)
C26 Ti1 C22 C30 67.8(8)
C34 Ti1 C22 C30 15.0(9)
C36 Ti1 C22 C30 81.3(8)
C25 Ti1 C22 C30 31.3(9)
C33 Ti1 C22 C30 -79.7(7)
C29 Ti1 C22 C30 -39.6(6)
C31 Ti1 C22 C30 31.0(18)
C24 Ti1 C22 C30 3.4(10)
O1 Ti1 C22 C33 -125.2(6)
C1 Ti1 C22 C33 -33.1(6)
C35 Ti1 C22 C33 128.2(6)
C21 Ti1 C22 C33 97.2(7)
C26 Ti1 C22 C33 147.5(6)
C34 Ti1 C22 C33 94.7(7)
C36 Ti1 C22 C33 161.0(6)
C25 Ti1 C22 C33 111.0(7)
C29 Ti1 C22 C33 40.1(5)
C31 Ti1 C22 C33 111(2)
C24 Ti1 C22 C33 83.0(8)
C33 C19 C23 C32 168(4)
C29 C19 C23 C32 -5(3)
C20 C19 C23 C32 -3(3)
C30 C19 C23 C32 -5(3)
Ti1 C19 C23 C32 62(2)
C29 C19 C23 C33 -173(4)
C20 C19 C23 C33 -172(3)
C32 C19 C23 C33 -168(4)
C30 C19 C23 C33 -174(3)
Ti1 C19 C23 C33 -107(3)
C33 C19 C23 C22 172(3)
C29 C19 C23 C22 -1.2(19)
C20 C19 C23 C22 0.1(10)
C32 C19 C23 C22 4(2)
C30 C19 C23 C22 -1.9(8)
Ti1 C19 C23 C22 65.1(7)
C33 C19 C23 C31 173(3)
C29 C19 C23 C31 -0.5(18)
C20 C19 C23 C31 0.9(8)
C32 C19 C23 C31 4(2)
C30 C19 C23 C31 -1.1(6)
Ti1 C19 C23 C31 65.9(5)
C33 C19 C23 C29 173(4)
C20 C19 C23 C29 1.3(14)
C32 C19 C23 C29 5(3)
C30 C19 C23 C29 -0.7(15)
Ti1 C19 C23 C29 66.4(16)
C33 C19 C23 Ti1 107(3)
C29 C19 C23 Ti1 -66.4(16)
C20 C19 C23 Ti1 -65.0(6)
C32 C19 C23 Ti1 -62(2)
C30 C19 C23 Ti1 -67.0(4)
C31 C22 C23 C32 178(4)
C21 C22 C23 C32 173(3)
C30 C22 C23 C32 177(3)
C33 C22 C23 C32 172(4)
Ti1 C22 C23 C32 110(3)
C31 C22 C23 C33 7(3)
C32 C22 C23 C33 -172(4)
C21 C22 C23 C33 1.9(19)
C30 C22 C23 C33 5.5(18)
Ti1 C22 C23 C33 -61.7(16)
C31 C22 C23 C19 3(3)
C32 C22 C23 C19 -175(3)
C21 C22 C23 C19 -1.6(10)
C30 C22 C23 C19 2.0(9)
C33 C22 C23 C19 -3.5(13)
Ti1 C22 C23 C19 -65.3(6)
C32 C22 C23 C31 -178(4)
C21 C22 C23 C31 -5(2)
C30 C22 C23 C31 -1(2)
C33 C22 C23 C31 -7(3)
Ti1 C22 C23 C31 -68(3)
C31 C22 C23 C29 3(3)
C32 C22 C23 C29 -175(3)
C21 C22 C23 C29 -2.0(8)
C30 C22 C23 C29 1.6(7)
C33 C22 C23 C29 -3.9(14)
Ti1 C22 C23 C29 -65.7(4)
C31 C22 C23 Ti1 68(3)
C32 C22 C23 Ti1 -110(3)
C21 C22 C23 Ti1 63.7(7)
C30 C22 C23 Ti1 67.3(5)
C33 C22 C23 Ti1 61.7(16)
O1 Ti1 C23 C32 42.2(15)
C1 Ti1 C23 C32 138.1(16)
C35 Ti1 C23 C32 -75.0(17)
C21 Ti1 C23 C32 -66.0(15)
C26 Ti1 C23 C32 -52.5(19)
C34 Ti1 C23 C32 -118.0(16)
C36 Ti1 C23 C32 -32(2)
C25 Ti1 C23 C32 -98.3(17)
C33 Ti1 C23 C32 -163(2)
C29 Ti1 C23 C32 -124.4(17)
C31 Ti1 C23 C32 -42.2(14)
C24 Ti1 C23 C32 -143.4(15)
O1 Ti1 C23 C33 -155.2(11)
C1 Ti1 C23 C33 -59.3(12)
C35 Ti1 C23 C33 87.6(14)
C21 Ti1 C23 C33 96.6(12)
C26 Ti1 C23 C33 110.1(14)
C34 Ti1 C23 C33 44.6(14)
C36 Ti1 C23 C33 131.0(15)
C25 Ti1 C23 C33 64.3(14)
C29 Ti1 C23 C33 38.2(10)
C31 Ti1 C23 C33 120.4(13)
C24 Ti1 C23 C33 19.2(14)
O1 Ti1 C23 C19 -175.0(7)
C1 Ti1 C23 C19 -79.1(7)
C35 Ti1 C23 C19 67.8(10)
C21 Ti1 C23 C19 76.8(6)
C26 Ti1 C23 C19 90.2(11)
C34 Ti1 C23 C19 24.8(10)
C36 Ti1 C23 C19 111.2(14)
C25 Ti1 C23 C19 44.5(11)
C33 Ti1 C23 C19 -19.8(10)
C29 Ti1 C23 C19 18.4(5)
C31 Ti1 C23 C19 100.5(7)
C24 Ti1 C23 C19 -0.7(10)
O1 Ti1 C23 C22 70.0(7)
C1 Ti1 C23 C22 165.9(8)
C35 Ti1 C23 C22 -47.2(11)
C21 Ti1 C23 C22 -38.2(6)
C26 Ti1 C23 C22 -24.7(13)
C34 Ti1 C23 C22 -90.2(10)
C36 Ti1 C23 C22 -3.8(16)
C25 Ti1 C23 C22 -70.5(11)
C33 Ti1 C23 C22 -134.8(14)
C29 Ti1 C23 C22 -96.5(8)
C31 Ti1 C23 C22 -14.4(6)
C24 Ti1 C23 C22 -115.6(9)
O1 Ti1 C23 C31 84.4(7)
C1 Ti1 C23 C31 -179.7(7)
C35 Ti1 C23 C31 -32.8(10)
C21 Ti1 C23 C31 -23.8(5)
C26 Ti1 C23 C31 -10.3(12)
C34 Ti1 C23 C31 -75.8(9)
C36 Ti1 C23 C31 10.6(15)
C25 Ti1 C23 C31 -56.1(10)
C33 Ti1 C23 C31 -120.4(13)
C29 Ti1 C23 C31 -82.1(7)
C24 Ti1 C23 C31 -101.2(9)
O1 Ti1 C23 C29 166.5(7)
C1 Ti1 C23 C29 -97.6(7)
C35 Ti1 C23 C29 49.4(10)
C21 Ti1 C23 C29 58.4(6)
C26 Ti1 C23 C29 71.8(12)
C34 Ti1 C23 C29 6.4(9)
C36 Ti1 C23 C29 92.8(14)
C25 Ti1 C23 C29 26.1(10)
C33 Ti1 C23 C29 -38.2(10)
C31 Ti1 C23 C29 82.1(7)
C24 Ti1 C23 C29 -19.1(9)
O1 Ti1 C24 C38 41.4(17)
C1 Ti1 C24 C38 -53.3(15)
C35 Ti1 C24 C38 115.4(15)
C21 Ti1 C24 C38 171.8(15)
C26 Ti1 C24 C38 93.2(15)
C34 Ti1 C24 C38 150(2)
C36 Ti1 C24 C38 72.9(15)
C25 Ti1 C24 C38 128.6(16)
C33 Ti1 C24 C38 -124.0(15)
C29 Ti1 C24 C38 -144.3(16)
C31 Ti1 C24 C38 172.9(14)
O1 Ti1 C24 C34 -108.9(11)
C1 Ti1 C24 C34 156.4(10)
C35 Ti1 C24 C34 -34.9(9)
C21 Ti1 C24 C34 21.5(10)
C26 Ti1 C24 C34 -57.1(9)
C36 Ti1 C24 C34 -77.4(10)
C25 Ti1 C24 C34 -21.7(9)
C33 Ti1 C24 C34 85.7(10)
C29 Ti1 C24 C34 65.4(11)
C31 Ti1 C24 C34 22.6(11)
O1 Ti1 C24 C28 25.8(8)
C1 Ti1 C24 C28 -68.9(6)
C35 Ti1 C24 C28 99.8(6)
C21 Ti1 C24 C28 156.2(7)
C26 Ti1 C24 C28 77.6(6)
C34 Ti1 C24 C28 134.7(11)
C36 Ti1 C24 C28 57.3(6)
C25 Ti1 C24 C28 113.0(8)
C33 Ti1 C24 C28 -139.6(6)
C29 Ti1 C24 C28 -160.0(7)
C31 Ti1 C24 C28 157.2(6)
O1 Ti1 C24 C25 -87.2(9)
C1 Ti1 C24 C25 178.1(7)
C35 Ti1 C24 C25 -13.2(6)
C21 Ti1 C24 C25 43.2(8)
C26 Ti1 C24 C25 -35.4(6)
C34 Ti1 C24 C25 21.7(9)
C36 Ti1 C24 C25 -55.7(7)
C33 Ti1 C24 C25 107.4(7)
C29 Ti1 C24 C25 87.0(8)
C31 Ti1 C24 C25 44.2(8)
O1 Ti1 C24 C37 7.4(8)
C1 Ti1 C24 C37 -87.3(6)
C35 Ti1 C24 C37 81.4(6)
C21 Ti1 C24 C37 137.8(6)
C26 Ti1 C24 C37 59.2(5)
C34 Ti1 C24 C37 116.3(10)
C36 Ti1 C24 C37 38.9(5)
C25 Ti1 C24 C37 94.6(7)
C33 Ti1 C24 C37 -158.0(6)
C29 Ti1 C24 C37 -178.3(7)
C31 Ti1 C24 C37 138.9(6)
O1 Ti1 C24 C35 -74.0(7)
C1 Ti1 C24 C35 -168.7(5)
C21 Ti1 C24 C35 56.4(6)
C26 Ti1 C24 C35 -22.2(4)
C34 Ti1 C24 C35 34.9(9)
C36 Ti1 C24 C35 -42.5(4)
C25 Ti1 C24 C35 13.2(6)
C33 Ti1 C24 C35 120.6(5)
C29 Ti1 C24 C35 100.3(6)
C31 Ti1 C24 C35 57.5(6)
C38 C24 C25 C34 -173(3)
C28 C24 C25 C34 -171(2)
C37 C24 C25 C34 -171(2)
C35 C24 C25 C34 -155(4)
Ti1 C24 C25 C34 -103(2)
C38 C24 C25 C35 -18(3)
C34 C24 C25 C35 155(4)
C28 C24 C25 C35 -15(2)
C37 C24 C25 C35 -16(2)
Ti1 C24 C25 C35 52(2)
C38 C24 C25 C26 -6(2)
C34 C24 C25 C26 167(3)
C28 C24 C25 C26 -4.0(11)
C37 C24 C25 C26 -4.3(8)
C35 C24 C25 C26 11.5(17)
Ti1 C24 C25 C26 63.5(7)
C34 C24 C25 C38 173(3)
C28 C24 C25 C38 2.5(16)
C37 C24 C25 C38 2.2(17)
C35 C24 C25 C38 18(3)
Ti1 C24 C25 C38 70.0(18)
C38 C24 C25 C36 -4.0(19)
C34 C24 C25 C36 169(3)
C28 C24 C25 C36 -1.5(8)
C37 C24 C25 C36 -1.8(5)
C35 C24 C25 C36 14.0(18)
Ti1 C24 C25 C36 65.9(4)
C38 C24 C25 Ti1 -70.0(18)
C34 C24 C25 Ti1 103(2)
C28 C24 C25 Ti1 -67.5(6)
C37 C24 C25 Ti1 -67.7(4)
C35 C24 C25 Ti1 -52(2)
O1 Ti1 C25 C34 149.2(13)
C1 Ti1 C25 C34 26.2(15)
C35 Ti1 C25 C34 174(2)
C21 Ti1 C25 C34 -108.8(15)
C26 Ti1 C25 C34 147.2(17)
C36 Ti1 C25 C34 126.8(16)
C33 Ti1 C25 C34 -62.1(15)
C29 Ti1 C25 C34 -62.8(14)
C31 Ti1 C25 C34 -116.8(14)
C24 Ti1 C25 C34 28.4(12)
O1 Ti1 C25 C35 -24.5(14)
C1 Ti1 C25 C35 -147.5(12)
C21 Ti1 C25 C35 77.5(13)
C26 Ti1 C25 C35 -26.5(11)
C34 Ti1 C25 C35 -174(2)
C36 Ti1 C25 C35 -46.9(11)
C33 Ti1 C25 C35 124.2(12)
C29 Ti1 C25 C35 123.5(13)
C31 Ti1 C25 C35 69.6(13)
C24 Ti1 C25 C35 -145.3(16)
O1 Ti1 C25 C26 2.0(9)
C1 Ti1 C25 C26 -121.0(8)
C35 Ti1 C25 C26 26.5(11)
C21 Ti1 C25 C26 104.0(9)
C34 Ti1 C25 C26 -147.2(17)
C36 Ti1 C25 C26 -20.4(5)
C33 Ti1 C25 C26 150.7(7)
C29 Ti1 C25 C26 150.0(9)
C31 Ti1 C25 C26 96.1(8)
C24 Ti1 C25 C26 -118.8(9)
O1 Ti1 C25 C24 120.8(8)
C1 Ti1 C25 C24 -2.2(9)
C35 Ti1 C25 C24 145.3(16)
C21 Ti1 C25 C24 -137.2(8)
C26 Ti1 C25 C24 118.8(9)
C34 Ti1 C25 C24 -28.4(12)
C36 Ti1 C25 C24 98.4(8)
C33 Ti1 C25 C24 -90.5(7)
C29 Ti1 C25 C24 -91.2(8)
C31 Ti1 C25 C24 -145.1(7)
O1 Ti1 C25 C38 104.1(8)
C1 Ti1 C25 C38 -18.9(8)
C35 Ti1 C25 C38 128.5(15)
C21 Ti1 C25 C38 -153.9(8)
C26 Ti1 C25 C38 102.0(8)
C34 Ti1 C25 C38 -45.1(13)
C36 Ti1 C25 C38 81.6(7)
C33 Ti1 C25 C38 -107.2(7)
C29 Ti1 C25 C38 -108.0(8)
C31 Ti1 C25 C38 -161.9(7)
C24 Ti1 C25 C38 -16.8(6)
O1 Ti1 C25 C36 22.4(8)
C1 Ti1 C25 C36 -100.6(7)
C35 Ti1 C25 C36 46.9(11)
C21 Ti1 C25 C36 124.4(8)
C26 Ti1 C25 C36 20.4(5)
C34 Ti1 C25 C36 -126.8(16)
C33 Ti1 C25 C36 171.1(6)
C29 Ti1 C25 C36 170.4(7)
C31 Ti1 C25 C36 116.5(7)
C24 Ti1 C25 C36 -98.4(8)
C34 C25 C26 C36 17(3)
C35 C25 C26 C36 169(3)
C24 C25 C26 C36 7.3(18)
C38 C25 C26 C36 5.4(16)
Ti1 C25 C26 C36 71.3(15)
C34 C25 C26 C35 -152(4)
C24 C25 C26 C35 -161(3)
C38 C25 C26 C35 -163(2)
C36 C25 C26 C35 -169(3)
Ti1 C25 C26 C35 -97(2)
C34 C25 C26 C27 14(3)
C35 C25 C26 C27 166(3)
C24 C25 C26 C27 4.7(11)
C38 C25 C26 C27 2.9(9)
C36 C25 C26 C27 -2.5(12)
Ti1 C25 C26 C27 68.7(6)
C34 C25 C26 C37 14(3)
C35 C25 C26 C37 166(2)
C24 C25 C26 C37 4.2(8)
C38 C25 C26 C37 2.3(6)
C36 C25 C26 C37 -3.1(13)
Ti1 C25 C26 C37 68.2(4)
C35 C25 C26 C34 152(4)
C24 C25 C26 C34 -10(2)
C38 C25 C26 C34 -12(2)
C36 C25 C26 C34 -17(3)
Ti1 C25 C26 C34 54(2)
C34 C25 C26 Ti1 -54(2)
C35 C25 C26 Ti1 97(2)
C24 C25 C26 Ti1 -64.0(7)
C38 C25 C26 Ti1 -65.9(5)
C36 C25 C26 Ti1 -71.3(15)
O1 Ti1 C26 C36 58.6(12)
C1 Ti1 C26 C36 -40.4(14)
C35 Ti1 C26 C36 -147.2(19)
C21 Ti1 C26 C36 165.0(13)
C34 Ti1 C26 C36 -111.4(13)
C25 Ti1 C26 C36 -123.0(14)
C33 Ti1 C26 C36 -173.3(11)
C29 Ti1 C26 C36 -156.6(12)
C31 Ti1 C26 C36 146.6(12)
C24 Ti1 C26 C36 -87.6(12)
O1 Ti1 C26 C35 -154.1(12)
C1 Ti1 C26 C35 106.9(13)
C21 Ti1 C26 C35 -47.7(12)
C34 Ti1 C26 C35 35.9(10)
C36 Ti1 C26 C35 147.2(19)
C25 Ti1 C26 C35 24.2(9)
C33 Ti1 C26 C35 -26.1(16)
C29 Ti1 C26 C35 -9.3(13)
C31 Ti1 C26 C35 -66.2(12)
C24 Ti1 C26 C35 59.6(11)
O1 Ti1 C26 C25 -178.3(8)
C1 Ti1 C26 C25 82.7(10)
C35 Ti1 C26 C25 -24.2(9)
C21 Ti1 C26 C25 -71.9(9)
C34 Ti1 C26 C25 11.7(6)
C36 Ti1 C26 C25 123.0(14)
C33 Ti1 C26 C25 -50.3(11)
C29 Ti1 C26 C25 -33.5(9)
C31 Ti1 C26 C25 -90.4(8)
C24 Ti1 C26 C25 35.4(6)
O1 Ti1 C26 C27 71.1(7)
C1 Ti1 C26 C27 -27.9(9)
C35 Ti1 C26 C27 -134.8(13)
C21 Ti1 C26 C27 177.5(7)
C34 Ti1 C26 C27 -98.9(7)
C36 Ti1 C26 C27 12.4(11)
C25 Ti1 C26 C27 -110.6(9)
C33 Ti1 C26 C27 -160.9(8)
C29 Ti1 C26 C27 -144.2(7)
C31 Ti1 C26 C27 159.0(7)
C24 Ti1 C26 C27 -75.2(6)
O1 Ti1 C26 C37 88.5(6)
C1 Ti1 C26 C37 -10.5(8)
C35 Ti1 C26 C37 -117.4(12)
C21 Ti1 C26 C37 -165.1(7)
C34 Ti1 C26 C37 -81.5(6)
C36 Ti1 C26 C37 29.9(11)
C25 Ti1 C26 C37 -93.2(8)
C33 Ti1 C26 C37 -143.5(8)
C29 Ti1 C26 C37 -126.7(7)
C31 Ti1 C26 C37 176.4(6)
C24 Ti1 C26 C37 -57.8(5)
O1 Ti1 C26 C34 170.0(5)
C1 Ti1 C26 C34 71.0(7)
C35 Ti1 C26 C34 -35.9(10)
C21 Ti1 C26 C34 -83.6(6)
C36 Ti1 C26 C34 111.4(13)
C25 Ti1 C26 C34 -11.7(6)
C33 Ti1 C26 C34 -62.0(9)
C29 Ti1 C26 C34 -45.2(7)
C31 Ti1 C26 C34 -102.1(6)
C24 Ti1 C26 C34 23.7(4)
C36 C26 C27 C37 -173(5)
C35 C26 C27 C37 5(3)
C25 C26 C27 C37 -1.8(19)
C34 C26 C27 C37 1.5(18)
Ti1 C26 C27 C37 66.3(17)
C35 C26 C27 C36 178(5)
C25 C26 C27 C36 171(4)
C37 C26 C27 C36 173(5)
C34 C26 C27 C36 174(4)
Ti1 C26 C27 C36 -121(4)
C36 C26 C27 C28 -175(4)
C35 C26 C27 C28 3.3(18)
C25 C26 C27 C28 -3.7(10)
C37 C26 C27 C28 -2.0(14)
C34 C26 C27 C28 -0.5(8)
Ti1 C26 C27 C28 64.3(6)
C36 C26 C27 C38 -174(4)
C35 C26 C27 C38 4.3(16)
C25 C26 C27 C38 -2.7(8)
C37 C26 C27 C38 -0.9(15)
C34 C26 C27 C38 0.6(6)
Ti1 C26 C27 C38 65.3(4)
C36 C26 C27 C35 -178(5)
C25 C26 C27 C35 -7.0(13)
C37 C26 C27 C35 -5(3)
C34 C26 C27 C35 -3.8(13)
Ti1 C26 C27 C35 61.0(15)
C36 C26 C27 Ti1 121(4)
C35 C26 C27 Ti1 -61.0(15)
C25 C26 C27 Ti1 -68.1(7)
C37 C26 C27 Ti1 -66.3(17)
C34 C26 C27 Ti1 -64.8(4)
O1 Ti1 C27 C37 123.7(14)
C1 Ti1 C27 C37 29.1(14)
C35 Ti1 C27 C37 -112.1(14)
C21 Ti1 C27 C37 -133.0(14)
C26 Ti1 C27 C37 -130.0(15)
C34 Ti1 C27 C37 -72.9(13)
C36 Ti1 C27 C37 -142(2)
C25 Ti1 C27 C37 -90.6(14)
C33 Ti1 C27 C37 -26(3)
C29 Ti1 C27 C37 -74.3(17)
C31 Ti1 C27 C37 -158.7(13)
C24 Ti1 C27 C37 -49.2(13)
O1 Ti1 C27 C36 -94.5(12)
C1 Ti1 C27 C36 170.9(12)
C35 Ti1 C27 C36 29.7(10)
C21 Ti1 C27 C36 8.8(14)
C26 Ti1 C27 C36 11.8(10)
C34 Ti1 C27 C36 68.9(11)
C25 Ti1 C27 C36 51.3(11)
C33 Ti1 C27 C36 115(3)
C29 Ti1 C27 C36 67.5(16)
C31 Ti1 C27 C36 -16.9(14)
C24 Ti1 C27 C36 92.7(12)
O1 Ti1 C27 C28 136.3(7)
C1 Ti1 C27 C28 41.8(7)
C35 Ti1 C27 C28 -99.4(7)
C21 Ti1 C27 C28 -120.3(8)
C26 Ti1 C27 C28 -117.3(8)
C34 Ti1 C27 C28 -60.2(6)
C36 Ti1 C27 C28 -129.1(13)
C25 Ti1 C27 C28 -77.9(7)
C33 Ti1 C27 C28 -14(3)
C29 Ti1 C27 C28 -61.6(12)
C31 Ti1 C27 C28 -146.0(8)
C24 Ti1 C27 C28 -36.5(5)
O1 Ti1 C27 C26 -106.3(7)
C1 Ti1 C27 C26 159.1(6)
C35 Ti1 C27 C26 17.9(5)
C21 Ti1 C27 C26 -3.0(9)
C34 Ti1 C27 C26 57.1(6)
C36 Ti1 C27 C26 -11.8(10)
C25 Ti1 C27 C26 39.5(6)
C33 Ti1 C27 C26 104(2)
C29 Ti1 C27 C26 55.7(12)
C31 Ti1 C27 C26 -28.7(9)
C24 Ti1 C27 C26 80.9(6)
O1 Ti1 C27 C38 156.7(7)
C1 Ti1 C27 C38 62.2(7)
C35 Ti1 C27 C38 -79.0(6)
C21 Ti1 C27 C38 -99.9(8)
C26 Ti1 C27 C38 -96.9(7)
C34 Ti1 C27 C38 -39.8(5)
C36 Ti1 C27 C38 -108.7(12)
C25 Ti1 C27 C38 -57.5(6)
C33 Ti1 C27 C38 7(3)
C29 Ti1 C27 C38 -41.2(12)
C31 Ti1 C27 C38 -125.7(8)
C24 Ti1 C27 C38 -16.1(4)
O1 Ti1 C27 C35 -124.3(6)
C1 Ti1 C27 C35 141.2(5)
C21 Ti1 C27 C35 -20.9(8)
C26 Ti1 C27 C35 -17.9(5)
C34 Ti1 C27 C35 39.2(4)
C36 Ti1 C27 C35 -29.7(10)
C25 Ti1 C27 C35 21.5(4)
C33 Ti1 C27 C35 86(2)
C29 Ti1 C27 C35 37.8(11)
C31 Ti1 C27 C35 -46.7(8)
C24 Ti1 C27 C35 62.9(5)
C36 C27 C28 C37 172(5)
C26 C27 C28 C37 174(4)
C38 C27 C28 C37 171(5)
C35 C27 C28 C37 175(4)
Ti1 C27 C28 C37 -124(4)
C37 C27 C28 C38 -171(5)
C36 C27 C28 C38 1(2)
C26 C27 C28 C38 2.9(17)
C35 C27 C28 C38 3.9(15)
Ti1 C27 C28 C38 65.5(14)
C37 C27 C28 C24 -172(4)
C36 C27 C28 C24 0.0(17)
C26 C27 C28 C24 1.4(10)
C38 C27 C28 C24 -1.5(12)
C35 C27 C28 C24 2.5(7)
Ti1 C27 C28 C24 64.0(6)
C37 C27 C28 C36 -172(5)
C26 C27 C28 C36 1.4(12)
C38 C27 C28 C36 -1(2)
C35 C27 C28 C36 2.5(13)
Ti1 C27 C28 C36 64.0(15)
C37 C27 C28 Ti1 124(4)
C36 C27 C28 Ti1 -64.0(15)
C26 C27 C28 Ti1 -62.6(6)
C38 C27 C28 Ti1 -65.5(14)
C35 C27 C28 Ti1 -61.6(4)
C38 C24 C28 C37 173(5)
C34 C24 C28 C37 -5(2)
C25 C24 C28 C37 -0.8(18)
C35 C24 C28 C37 -4.8(16)
Ti1 C24 C28 C37 -67.2(15)
C34 C24 C28 C38 -178(5)
C25 C24 C28 C38 -173(4)
C37 C24 C28 C38 -173(5)
C35 C24 C28 C38 -177(4)
Ti1 C24 C28 C38 120(4)
C38 C24 C28 C27 175(4)
C34 C24 C28 C27 -2.9(16)
C25 C24 C28 C27 1.5(10)
C37 C24 C28 C27 2.3(13)
C35 C24 C28 C27 -2.5(8)
Ti1 C24 C28 C27 -64.9(6)
C38 C24 C28 C36 175(4)
C34 C24 C28 C36 -2.9(14)
C25 C24 C28 C36 1.5(7)
C37 C24 C28 C36 2.3(14)
C35 C24 C28 C36 -2.5(5)
Ti1 C24 C28 C36 -64.9(4)
C38 C24 C28 Ti1 -120(4)
C34 C24 C28 Ti1 62.0(13)
C25 C24 C28 Ti1 66.4(6)
C37 C24 C28 Ti1 67.2(15)
C35 C24 C28 Ti1 62.4(3)
O1 Ti1 C28 C37 -32.2(13)
C1 Ti1 C28 C37 -124.9(13)
C35 Ti1 C28 C37 71.3(12)
C21 Ti1 C28 C37 96.9(14)
C26 Ti1 C28 C37 49.5(12)
C34 Ti1 C28 C37 110.0(13)
C36 Ti1 C28 C37 31.9(11)
C25 Ti1 C28 C37 90.6(12)
C33 Ti1 C28 C37 -171.3(11)
C29 Ti1 C28 C37 152.4(13)
C31 Ti1 C28 C37 83.1(17)
C24 Ti1 C28 C37 129.3(13)
O1 Ti1 C28 C38 -173.7(11)
C1 Ti1 C28 C38 93.5(12)
C35 Ti1 C28 C38 -70.3(11)
C21 Ti1 C28 C38 -44.7(14)
C26 Ti1 C28 C38 -92.1(11)
C34 Ti1 C28 C38 -31.6(10)
C36 Ti1 C28 C38 -109.7(12)
C25 Ti1 C28 C38 -50.9(11)
C33 Ti1 C28 C38 47.1(13)
C29 Ti1 C28 C38 10.8(13)
C31 Ti1 C28 C38 -58.4(17)
C24 Ti1 C28 C38 -12.2(10)
O1 Ti1 C28 C27 -44.5(7)
C1 Ti1 C28 C27 -137.2(8)
C35 Ti1 C28 C27 58.9(6)
C21 Ti1 C28 C27 84.5(10)
C26 Ti1 C28 C27 37.1(6)
C34 Ti1 C28 C27 97.7(7)
C36 Ti1 C28 C27 19.5(5)
C25 Ti1 C28 C27 78.3(7)
C33 Ti1 C28 C27 176.3(7)
C29 Ti1 C28 C27 140.0(8)
C31 Ti1 C28 C27 70.8(14)
C24 Ti1 C28 C27 117.0(8)
O1 Ti1 C28 C24 -161.5(6)
C1 Ti1 C28 C24 105.8(7)
C35 Ti1 C28 C24 -58.0(6)
C21 Ti1 C28 C24 -32.5(9)
C26 Ti1 C28 C24 -79.9(6)
C34 Ti1 C28 C24 -19.3(5)
C36 Ti1 C28 C24 -97.5(6)
C25 Ti1 C28 C24 -38.7(6)
C33 Ti1 C28 C24 59.3(7)
C29 Ti1 C28 C24 23.0(8)
C31 Ti1 C28 C24 -46.2(13)
O1 Ti1 C28 C36 -64.0(6)
C1 Ti1 C28 C36 -156.8(6)
C35 Ti1 C28 C36 39.4(5)
C21 Ti1 C28 C36 65.0(9)
C26 Ti1 C28 C36 17.6(4)
C34 Ti1 C28 C36 78.2(6)
C25 Ti1 C28 C36 58.8(6)
C33 Ti1 C28 C36 156.8(6)
C29 Ti1 C28 C36 120.5(8)
C31 Ti1 C28 C36 51.3(13)
C24 Ti1 C28 C36 97.5(6)
C30 C20 C29 C19 -11(6)
C21 C20 C29 C19 -4(6)
C33 C20 C29 C19 0(3)
Ti1 C20 C29 C19 57(5)
C30 C20 C29 C33 -11(4)
C19 C20 C29 C33 0(3)
C21 C20 C29 C33 -3(3)
Ti1 C20 C29 C33 57.6(19)
C19 C20 C29 C30 11(6)
C21 C20 C29 C30 7.3(14)
C33 C20 C29 C30 11(4)
Ti1 C20 C29 C30 68(2)
C30 C20 C29 C21 -7.3(14)
C19 C20 C29 C21 4(6)
C33 C20 C29 C21 3(3)
Ti1 C20 C29 C21 60.9(13)
C30 C20 C29 C23 -7(3)
C19 C20 C29 C23 3(4)
C21 C20 C29 C23 0(2)
C33 C20 C29 C23 3.2(12)
Ti1 C20 C29 C23 60.8(10)
C30 C20 C29 Ti1 -68(2)
C19 C20 C29 Ti1 -57(5)
C21 C20 C29 Ti1 -60.9(13)
C33 C20 C29 Ti1 -57.6(19)
C33 C19 C29 C20 1(7)
C23 C19 C29 C20 5(6)
C32 C19 C29 C20 4(5)
C30 C19 C29 C20 6(4)
Ti1 C19 C29 C20 -58(5)
C20 C19 C29 C33 -1(7)
C23 C19 C29 C33 5(2)
C32 C19 C29 C33 3(3)
C30 C19 C29 C33 6(4)
Ti1 C19 C29 C33 -58(3)
C33 C19 C29 C30 -6(4)
C20 C19 C29 C30 -6(4)
C23 C19 C29 C30 -1(2)
C32 C19 C29 C30 -2(2)
Ti1 C19 C29 C30 -63.8(13)
C33 C19 C29 C21 -2(4)
C20 C19 C29 C21 -2(4)
C23 C19 C29 C21 3(2)
C32 C19 C29 C21 1.7(15)
C30 C19 C29 C21 3.8(9)
Ti1 C19 C29 C21 -60.0(9)
C33 C19 C29 C23 -5(2)
C20 C19 C29 C23 -5(6)
C32 C19 C29 C23 -1.1(8)
C30 C19 C29 C23 1(2)
Ti1 C19 C29 C23 -62.7(12)
C33 C19 C29 Ti1 58(3)
C20 C19 C29 Ti1 58(5)
C23 C19 C29 Ti1 62.7(12)
C32 C19 C29 Ti1 61.6(8)
C30 C19 C29 Ti1 63.8(13)
C30 C21 C29 C20 19(4)
C31 C21 C29 C20 176(2)
C22 C21 C29 C20 178.5(19)
Ti1 C21 C29 C20 -108.8(18)
C30 C21 C29 C19 -162(4)
C31 C21 C29 C19 -5.8(18)
C20 C21 C29 C19 178(3)
C22 C21 C29 C19 -3.3(16)
Ti1 C21 C29 C19 69.4(14)
C30 C21 C29 C33 -163(4)
C31 C21 C29 C33 -6.3(12)
C20 C21 C29 C33 178(2)
C22 C21 C29 C33 -3.8(8)
Ti1 C21 C29 C33 68.9(6)
C31 C21 C29 C30 157(4)
C20 C21 C29 C30 -19(4)
C22 C21 C29 C30 159(4)
Ti1 C21 C29 C30 -128(4)
C30 C21 C29 C23 -161(4)
C31 C21 C29 C23 -4.0(10)
C20 C21 C29 C23 180(2)
C22 C21 C29 C23 -1.5(6)
Ti1 C21 C29 C23 71.2(4)
C30 C21 C29 Ti1 128(4)
C31 C21 C29 Ti1 -75.2(10)
C20 C21 C29 Ti1 108.8(18)
C22 C21 C29 Ti1 -72.7(6)
C32 C23 C29 C20 -1(3)
C33 C23 C29 C20 -174(2)
C19 C23 C29 C20 -177(3)
C22 C23 C29 C20 1.5(17)
C31 C23 C29 C20 2.2(16)
Ti1 C23 C29 C20 -70.1(16)
C32 C23 C29 C19 176(3)
C33 C23 C29 C19 4(2)
C22 C23 C29 C19 178.8(18)
C31 C23 C29 C19 179.5(18)
Ti1 C23 C29 C19 107.2(17)
C32 C23 C29 C33 172(3)
C19 C23 C29 C33 -4(2)
C22 C23 C29 C33 175.0(18)
C31 C23 C29 C33 175.7(17)
Ti1 C23 C29 C33 103.4(15)
C32 C23 C29 C30 -4.6(19)
C33 C23 C29 C30 -177.1(17)
C19 C23 C29 C30 179(2)
C22 C23 C29 C30 -2.1(8)
C31 C23 C29 C30 -1.4(7)
Ti1 C23 C29 C30 -73.7(6)
C32 C23 C29 C21 -1.1(18)
C33 C23 C29 C21 -173.5(17)
C19 C23 C29 C21 -177.3(19)
C22 C23 C29 C21 1.5(6)
C31 C23 C29 C21 2.2(6)
Ti1 C23 C29 C21 -70.1(4)
C32 C23 C29 Ti1 69.1(18)
C33 C23 C29 Ti1 -103.4(15)
C19 C23 C29 Ti1 -107.2(17)
C22 C23 C29 Ti1 71.6(6)
C31 C23 C29 Ti1 72.3(5)
O1 Ti1 C29 C20 100.1(16)
C1 Ti1 C29 C20 -159.9(15)
C35 Ti1 C29 C20 -25.3(15)
C21 Ti1 C29 C20 37.0(12)
C26 Ti1 C29 C20 -22.2(16)
C34 Ti1 C29 C20 -54.7(15)
C36 Ti1 C29 C20 -31.2(16)
C25 Ti1 C29 C20 -40.2(15)
C33 Ti1 C29 C20 141.0(17)
C31 Ti1 C29 C20 64.2(13)
C24 Ti1 C29 C20 -73.9(15)
O1 Ti1 C29 C19 -56.0(15)
C1 Ti1 C29 C19 43.9(13)
C35 Ti1 C29 C19 178.5(13)
C21 Ti1 C29 C19 -119.2(14)
C26 Ti1 C29 C19 -178.4(12)
C34 Ti1 C29 C19 149.2(13)
C36 Ti1 C29 C19 172.7(11)
C25 Ti1 C29 C19 163.7(13)
C33 Ti1 C29 C19 -15.1(11)
C31 Ti1 C29 C19 -91.9(13)
C24 Ti1 C29 C19 130.0(13)
O1 Ti1 C29 C33 -40.9(11)
C1 Ti1 C29 C33 59.1(8)
C35 Ti1 C29 C33 -166.4(8)
C21 Ti1 C29 C33 -104.0(8)
C26 Ti1 C29 C33 -163.2(7)
C34 Ti1 C29 C33 164.3(9)
C36 Ti1 C29 C33 -172.2(7)
C25 Ti1 C29 C33 178.8(8)
C31 Ti1 C29 C33 -76.8(7)
C24 Ti1 C29 C33 145.1(8)
O1 Ti1 C29 C30 72.0(12)
C1 Ti1 C29 C30 171.9(8)
C35 Ti1 C29 C30 -53.5(9)
C21 Ti1 C29 C30 8.8(7)
C26 Ti1 C29 C30 -50.4(9)
C34 Ti1 C29 C30 -82.8(9)
C36 Ti1 C29 C30 -59.3(9)
C25 Ti1 C29 C30 -68.3(9)
C33 Ti1 C29 C30 112.9(10)
C31 Ti1 C29 C30 36.1(7)
C24 Ti1 C29 C30 -102.1(9)
O1 Ti1 C29 C21 63.2(9)
C1 Ti1 C29 C21 163.1(6)
C35 Ti1 C29 C21 -62.3(6)
C26 Ti1 C29 C21 -59.2(7)
C34 Ti1 C29 C21 -91.6(7)
C36 Ti1 C29 C21 -68.1(7)
C25 Ti1 C29 C21 -77.1(7)
C33 Ti1 C29 C21 104.0(8)
C31 Ti1 C29 C21 27.2(4)
C24 Ti1 C29 C21 -110.9(7)
O1 Ti1 C29 C23 -19.9(10)
C1 Ti1 C29 C23 80.0(6)
C35 Ti1 C29 C23 -145.4(7)
C21 Ti1 C29 C23 -83.1(6)
C26 Ti1 C29 C23 -142.3(7)
C34 Ti1 C29 C23 -174.7(8)
C36 Ti1 C29 C23 -151.2(7)
C25 Ti1 C29 C23 -160.2(8)
C33 Ti1 C29 C23 21.0(5)
C31 Ti1 C29 C23 -55.8(6)
C24 Ti1 C29 C23 166.1(7)
C31 C21 C30 C20 -56(9)
C22 C21 C30 C20 -51(8)
C29 C21 C30 C20 -28(5)
Ti1 C21 C30 C20 19(7)
C20 C21 C30 C31 56(9)
C22 C21 C30 C31 5.0(13)
C29 C21 C30 C31 28(5)
Ti1 C21 C30 C31 75(2)
C31 C21 C30 C29 -28(5)
C20 C21 C30 C29 28(5)
C22 C21 C30 C29 -23(4)
Ti1 C21 C30 C29 47(3)
C31 C21 C30 C22 -5.0(13)
C20 C21 C30 C22 51(8)
C29 C21 C30 C22 23(4)
Ti1 C21 C30 C22 70.1(13)
C31 C21 C30 C19 -21(4)
C20 C21 C30 C19 35(6)
C22 C21 C30 C19 -16(3)
C29 C21 C30 C19 7.3(17)
Ti1 C21 C30 C19 54.1(17)
C31 C21 C30 Ti1 -75(2)
C20 C21 C30 Ti1 -19(7)
C22 C21 C30 Ti1 -70.1(13)
C29 C21 C30 Ti1 -47(3)
C29 C20 C30 C21 50(8)
C19 C20 C30 C21 47(8)
C33 C20 C30 C21 45(8)
Ti1 C20 C30 C21 -19(7)
C29 C20 C30 C31 11(3)
C19 C20 C30 C31 8(2)
C21 C20 C30 C31 -39(7)
C33 C20 C30 C31 5.3(18)
Ti1 C20 C30 C31 -58.3(15)
C19 C20 C30 C29 -3.0(17)
C21 C20 C30 C29 -50(8)
C33 C20 C30 C29 -5.4(19)
Ti1 C20 C30 C29 -69(2)
C29 C20 C30 C22 10(3)
C19 C20 C30 C22 6.5(17)
C21 C20 C30 C22 -40(7)
C33 C20 C30 C22 4.1(13)
Ti1 C20 C30 C22 -59.5(10)
C29 C20 C30 C19 3.0(17)
C21 C20 C30 C19 -47(8)
C33 C20 C30 C19 -2.5(6)
Ti1 C20 C30 C19 -66.1(8)
C29 C20 C30 Ti1 69(2)
C19 C20 C30 Ti1 66.1(8)
C21 C20 C30 Ti1 19(7)
C33 C20 C30 Ti1 63.6(5)
C20 C29 C30 C21 -155(5)
C19 C29 C30 C21 19(4)
C33 C29 C30 C21 18(4)
C23 C29 C30 C21 19(4)
Ti1 C29 C30 C21 -49(3)
C19 C29 C30 C20 174(3)
C33 C29 C30 C20 172(3)
C21 C29 C30 C20 155(5)
C23 C29 C30 C20 173(3)
Ti1 C29 C30 C20 106(2)
C20 C29 C30 C31 -171(3)
C19 C29 C30 C31 2(2)
C33 C29 C30 C31 0.8(12)
C21 C29 C30 C31 -17(3)
C23 C29 C30 C31 1.8(10)
Ti1 C29 C30 C31 -65.7(8)
C20 C29 C30 C22 -172(3)
C19 C29 C30 C22 2.3(19)
C33 C29 C30 C22 0.6(10)
C21 C29 C30 C22 -17(3)
C23 C29 C30 C22 1.7(7)
Ti1 C29 C30 C22 -65.8(5)
C20 C29 C30 C19 -174(3)
C33 C29 C30 C19 -1.7(13)
C21 C29 C30 C19 -19(4)
C23 C29 C30 C19 -0.6(15)
Ti1 C29 C30 C19 -68.1(17)
C20 C29 C30 Ti1 -106(2)
C19 C29 C30 Ti1 68.1(17)
C33 C29 C30 Ti1 66.4(7)
C21 C29 C30 Ti1 49(3)
C23 C29 C30 Ti1 67.5(4)
C31 C22 C30 C21 14(4)
C32 C22 C30 C21 -167(2)
C23 C22 C30 C21 -168(2)
C33 C22 C30 C21 -166(2)
Ti1 C22 C30 C21 -97(2)
C31 C22 C30 C20 176(4)
C32 C22 C30 C20 -4.9(18)
C21 C22 C30 C20 162(3)
C23 C22 C30 C20 -5.9(15)
C33 C22 C30 C20 -4.1(13)
Ti1 C22 C30 C20 65.4(13)
C32 C22 C30 C31 179(4)
C21 C22 C30 C31 -14(4)
C23 C22 C30 C31 178(4)
C33 C22 C30 C31 -180(3)
Ti1 C22 C30 C31 -110(3)
C31 C22 C30 C29 179(3)
C32 C22 C30 C29 -1.2(13)
C21 C22 C30 C29 166(3)
C23 C22 C30 C29 -2.2(9)
C33 C22 C30 C29 -0.4(7)
Ti1 C22 C30 C29 69.0(7)
C31 C22 C30 C19 -180(3)
C32 C22 C30 C19 -0.5(10)
C21 C22 C30 C19 166(2)
C23 C22 C30 C19 -1.5(6)
C33 C22 C30 C19 0.3(5)
Ti1 C22 C30 C19 69.8(4)
C31 C22 C30 Ti1 110(3)
C32 C22 C30 Ti1 -70.3(10)
C21 C22 C30 Ti1 97(2)
C23 C22 C30 Ti1 -71.2(6)
C33 C22 C30 Ti1 -69.5(4)
C33 C19 C30 C21 11(3)
C29 C19 C30 C21 -166(3)
C20 C19 C30 C21 -162(3)
C23 C19 C30 C21 14(2)
C32 C19 C30 C21 12(2)
Ti1 C19 C30 C21 -60(2)
C33 C19 C30 C20 173.2(18)
C29 C19 C30 C20 -4(2)
C23 C19 C30 C20 175.6(14)
C32 C19 C30 C20 174.3(14)
Ti1 C19 C30 C20 101.8(12)
C33 C19 C30 C31 -0.9(14)
C29 C19 C30 C31 -178(2)
C20 C19 C30 C31 -174.1(17)
C23 C19 C30 C31 1.5(8)
C32 C19 C30 C31 0.2(7)
Ti1 C19 C30 C31 -72.4(7)
C33 C19 C30 C29 177(3)
C20 C19 C30 C29 4(2)
C23 C19 C30 C29 179(2)
C32 C19 C30 C29 177.9(19)
Ti1 C19 C30 C29 105.3(18)
C33 C19 C30 C22 -0.9(13)
C29 C19 C30 C22 -177.6(19)
C20 C19 C30 C22 -174.1(15)
C23 C19 C30 C22 1.5(6)
C32 C19 C30 C22 0.2(5)
Ti1 C19 C30 C22 -72.3(5)
C33 C19 C30 Ti1 71.4(12)
C29 C19 C30 Ti1 -105.3(18)
C20 C19 C30 Ti1 -101.8(12)
C23 C19 C30 Ti1 73.8(5)
C32 C19 C30 Ti1 72.6(4)
O1 Ti1 C30 C21 19(2)
C1 Ti1 C30 C21 141.6(18)
C35 Ti1 C30 C21 -84(2)
C26 Ti1 C30 C21 -72.7(19)
C34 Ti1 C30 C21 -119(2)
C36 Ti1 C30 C21 -72.0(19)
C25 Ti1 C30 C21 -102(2)
C33 Ti1 C30 C21 113(2)
C29 Ti1 C30 C21 151(2)
C31 Ti1 C30 C21 35.9(16)
C24 Ti1 C30 C21 -129.8(19)
O1 Ti1 C30 C20 -153.9(9)
C1 Ti1 C30 C20 -31.7(12)
C35 Ti1 C30 C20 102.7(11)
C21 Ti1 C30 C20 -173(3)
C26 Ti1 C30 C20 114.0(10)
C34 Ti1 C30 C20 68.0(11)
C36 Ti1 C30 C20 114.7(10)
C25 Ti1 C30 C20 84.4(11)
C33 Ti1 C30 C20 -60.1(10)
C29 Ti1 C30 C20 -21.9(10)
C31 Ti1 C30 C20 -137.5(14)
C24 Ti1 C30 C20 56.9(10)
O1 Ti1 C30 C31 -16.4(10)
C1 Ti1 C30 C31 105.8(9)
C35 Ti1 C30 C31 -119.8(10)
C21 Ti1 C30 C31 -35.9(16)
C26 Ti1 C30 C31 -108.5(9)
C34 Ti1 C30 C31 -154.5(10)
C36 Ti1 C30 C31 -107.9(8)
C25 Ti1 C30 C31 -138.1(10)
C33 Ti1 C30 C31 77.4(8)
C29 Ti1 C30 C31 115.6(11)
C24 Ti1 C30 C31 -165.7(8)
O1 Ti1 C30 C29 -132.0(9)
C1 Ti1 C30 C29 -9.8(10)
C35 Ti1 C30 C29 124.6(10)
C21 Ti1 C30 C29 -151(2)
C26 Ti1 C30 C29 135.9(9)
C34 Ti1 C30 C29 89.9(10)
C36 Ti1 C30 C29 136.6(8)
C25 Ti1 C30 C29 106.3(10)
C33 Ti1 C30 C29 -38.2(7)
C31 Ti1 C30 C29 -115.6(11)
C24 Ti1 C30 C29 78.7(9)
O1 Ti1 C30 C22 -28.4(8)
C1 Ti1 C30 C22 93.8(8)
C35 Ti1 C30 C22 -131.8(8)
C21 Ti1 C30 C22 -47.9(17)
C26 Ti1 C30 C22 -120.5(7)
C34 Ti1 C30 C22 -166.6(8)
C36 Ti1 C30 C22 -119.9(6)
C25 Ti1 C30 C22 -150.1(9)
C33 Ti1 C30 C22 65.4(6)
C29 Ti1 C30 C22 103.6(9)
C31 Ti1 C30 C22 -12.0(7)
C24 Ti1 C30 C22 -177.7(7)
O1 Ti1 C30 C19 -113.1(6)
C1 Ti1 C30 C19 9.0(7)
C35 Ti1 C30 C19 143.4(7)
C21 Ti1 C30 C19 -133(2)
C26 Ti1 C30 C19 154.7(6)
C34 Ti1 C30 C19 108.7(7)
C36 Ti1 C30 C19 155.4(5)
C25 Ti1 C30 C19 125.1(8)
C33 Ti1 C30 C19 -19.4(4)
C29 Ti1 C30 C19 18.8(6)
C31 Ti1 C30 C19 -96.7(8)
C24 Ti1 C30 C19 97.6(6)
C32 C22 C31 C21 -14(9)
C23 C22 C31 C21 -15(7)
C30 C22 C31 C21 -13(3)
C33 C22 C31 C21 -13(6)
Ti1 C22 C31 C21 48(6)
C32 C22 C31 C30 -1(6)
C21 C22 C31 C30 13(3)
C23 C22 C31 C30 -2(4)
C33 C22 C31 C30 0(3)
Ti1 C22 C31 C30 62(3)
C21 C22 C31 C32 14(9)
C23 C22 C31 C32 -1(2)
C30 C22 C31 C32 1(6)
C33 C22 C31 C32 1(3)
Ti1 C22 C31 C32 62(4)
C32 C22 C31 C23 1(2)
C21 C22 C31 C23 15(7)
C30 C22 C31 C23 2(4)
C33 C22 C31 C23 2.1(11)
Ti1 C22 C31 C23 63.5(18)
C32 C22 C31 Ti1 -62(4)
C21 C22 C31 Ti1 -48(6)
C23 C22 C31 Ti1 -63.5(18)
C30 C22 C31 Ti1 -62(3)
C33 C22 C31 Ti1 -61.4(9)
C30 C21 C31 C22 29(7)
C20 C21 C31 C22 17(6)
C29 C21 C31 C22 15(6)
Ti1 C21 C31 C22 -50(6)
C20 C21 C31 C30 -12(2)
C22 C21 C31 C30 -29(7)
C29 C21 C31 C30 -13(2)
Ti1 C21 C31 C30 -78(3)
C30 C21 C31 C32 21(3)
C20 C21 C31 C32 9(2)
C22 C21 C31 C32 -8(5)
C29 C21 C31 C32 7.8(16)
Ti1 C21 C31 C32 -57.4(13)
C30 C21 C31 C23 17(3)
C20 C21 C31 C23 5.8(15)
C22 C21 C31 C23 -11(5)
C29 C21 C31 C23 4.4(11)
Ti1 C21 C31 C23 -60.7(8)
C30 C21 C31 Ti1 78(3)
C20 C21 C31 Ti1 66.5(9)
C22 C21 C31 Ti1 50(6)
C29 C21 C31 Ti1 65.1(5)
C21 C30 C31 C22 -162(5)
C20 C30 C31 C22 -5(4)
C29 C30 C31 C22 -1(4)
C19 C30 C31 C22 0(3)
Ti1 C30 C31 C22 -66(3)
C20 C30 C31 C21 157(4)
C29 C30 C31 C21 162(3)
C22 C30 C31 C21 162(5)
C19 C30 C31 C21 163(3)
Ti1 C30 C31 C21 97(3)
C21 C30 C31 C32 -163(3)
C20 C30 C31 C32 -5(2)
C29 C30 C31 C32 -1.1(13)
C22 C30 C31 C32 0(3)
C19 C30 C31 C32 -0.3(9)
Ti1 C30 C31 C32 -66.2(7)
C21 C30 C31 C23 -164(3)
C20 C30 C31 C23 -6.2(19)
C29 C30 C31 C23 -1.9(10)
C22 C30 C31 C23 -1(3)
C19 C30 C31 C23 -1.2(6)
Ti1 C30 C31 C23 -67.1(5)
C21 C30 C31 Ti1 -97(3)
C20 C30 C31 Ti1 60.8(17)
C29 C30 C31 Ti1 65.1(8)
C22 C30 C31 Ti1 66(3)
C19 C30 C31 Ti1 65.9(4)
C32 C23 C31 C22 -1(3)
C33 C23 C31 C22 -174(3)
C19 C23 C31 C22 -177(3)
C29 C23 C31 C22 -177(3)
Ti1 C23 C31 C22 -107(3)
C32 C23 C31 C21 171(2)
C33 C23 C31 C21 -1.6(19)
C19 C23 C31 C21 -4.3(13)
C22 C23 C31 C21 173(3)
C29 C23 C31 C21 -4.5(11)
Ti1 C23 C31 C21 65.9(11)
C32 C23 C31 C30 177(2)
C33 C23 C31 C30 4.3(15)
C19 C23 C31 C30 1.6(9)
C22 C23 C31 C30 179(3)
C29 C23 C31 C30 1.4(7)
Ti1 C23 C31 C30 71.8(7)
C33 C23 C31 C32 -173(3)
C19 C23 C31 C32 -176(2)
C22 C23 C31 C32 1(3)
C29 C23 C31 C32 -176(2)
Ti1 C23 C31 C32 -105.4(19)
C32 C23 C31 Ti1 105.4(19)
C33 C23 C31 Ti1 -67.5(13)
C19 C23 C31 Ti1 -70.3(5)
C22 C23 C31 Ti1 107(3)
C29 C23 C31 Ti1 -70.4(4)
O1 Ti1 C31 C22 -55(2)
C1 Ti1 C31 C22 41(2)
C35 Ti1 C31 C22 -163(2)
C21 Ti1 C31 C22 160(3)
C26 Ti1 C31 C22 -145(2)
C34 Ti1 C31 C22 165(2)
C36 Ti1 C31 C22 -135(2)
C25 Ti1 C31 C22 -180(2)
C33 Ti1 C31 C22 60.4(19)
C29 Ti1 C31 C22 101(2)
C24 Ti1 C31 C22 157.1(19)
O1 Ti1 C31 C21 145.3(10)
C1 Ti1 C31 C21 -118.8(10)
C35 Ti1 C31 C21 37.1(10)
C26 Ti1 C31 C21 54.8(10)
C34 Ti1 C31 C21 5.5(11)
C36 Ti1 C31 C21 65.1(10)
C25 Ti1 C31 C21 20.4(11)
C33 Ti1 C31 C21 -99.5(11)
C29 Ti1 C31 C21 -58.4(10)
C24 Ti1 C31 C21 -2.7(12)
O1 Ti1 C31 C30 165.7(9)
C1 Ti1 C31 C30 -98.3(10)
C35 Ti1 C31 C30 57.5(9)
C21 Ti1 C31 C30 20.5(9)
C26 Ti1 C31 C30 75.2(9)
C34 Ti1 C31 C30 25.9(9)
C36 Ti1 C31 C30 85.6(9)
C25 Ti1 C31 C30 40.9(10)
C33 Ti1 C31 C30 -79.0(8)
C29 Ti1 C31 C30 -37.9(7)
C24 Ti1 C31 C30 17.7(10)
O1 Ti1 C31 C32 -78.0(7)
C1 Ti1 C31 C32 18.0(9)
C35 Ti1 C31 C32 173.8(8)
C21 Ti1 C31 C32 136.8(13)
C26 Ti1 C31 C32 -168.5(7)
C34 Ti1 C31 C32 142.3(7)
C36 Ti1 C31 C32 -158.1(6)
C25 Ti1 C31 C32 157.2(8)
C33 Ti1 C31 C32 37.3(6)
C29 Ti1 C31 C32 78.4(7)
C24 Ti1 C31 C32 134.1(7)
O1 Ti1 C31 C23 -95.6(7)
C1 Ti1 C31 C23 0.4(9)
C35 Ti1 C31 C23 156.2(7)
C21 Ti1 C31 C23 119.2(12)
C26 Ti1 C31 C23 173.9(7)
C34 Ti1 C31 C23 124.6(7)
C36 Ti1 C31 C23 -175.7(6)
C25 Ti1 C31 C23 139.6(8)
C33 Ti1 C31 C23 19.7(5)
C29 Ti1 C31 C23 60.8(6)
C24 Ti1 C31 C23 116.5(7)
C33 C23 C32 C22 17(7)
C19 C23 C32 C22 7(4)
C31 C23 C32 C22 0.7(14)
C29 C23 C32 C22 5(3)
Ti1 C23 C32 C22 65(2)
C19 C23 C32 C33 -10(4)
C22 C23 C32 C33 -17(7)
C31 C23 C32 C33 -16(7)
C29 C23 C32 C33 -12(5)
Ti1 C23 C32 C33 48(6)
C33 C23 C32 C31 16(7)
C19 C23 C32 C31 6(3)
C22 C23 C32 C31 -0.7(14)
C29 C23 C32 C31 5(2)
Ti1 C23 C32 C31 63.9(13)
C33 C23 C32 C19 10(4)
C22 C23 C32 C19 -7(4)
C31 C23 C32 C19 -6(3)
C29 C23 C32 C19 -1.7(12)
Ti1 C23 C32 C19 58(2)
C33 C23 C32 Ti1 -48(6)
C19 C23 C32 Ti1 -58(2)
C22 C23 C32 Ti1 -65(2)
C31 C23 C32 Ti1 -63.9(13)
C29 C23 C32 Ti1 -59.4(11)
C31 C22 C32 C23 -3(5)
C21 C22 C32 C23 -8(3)
C30 C22 C32 C23 -3(3)
C33 C22 C32 C23 -4.4(19)
Ti1 C22 C32 C23 -66(2)
C31 C22 C32 C33 2(4)
C21 C22 C32 C33 -3.2(18)
C23 C22 C32 C33 4.4(19)
C30 C22 C32 C33 1.3(14)
Ti1 C22 C32 C33 -61.5(9)
C21 C22 C32 C31 -5(3)
C23 C22 C32 C31 3(5)
C30 C22 C32 C31 -1(3)
C33 C22 C32 C31 -2(4)
Ti1 C22 C32 C31 -63(4)
C31 C22 C32 C19 1(4)
C21 C22 C32 C19 -4.1(14)
C23 C22 C32 C19 4(2)
C30 C22 C32 C19 0.5(10)
C33 C22 C32 C19 -0.8(7)
Ti1 C22 C32 C19 -62.4(5)
C31 C22 C32 Ti1 63(4)
C21 C22 C32 Ti1 58.3(11)
C23 C22 C32 Ti1 66(2)
C30 C22 C32 Ti1 62.8(7)
C33 C22 C32 Ti1 61.5(9)
C22 C31 C32 C23 178(5)
C21 C31 C32 C23 -10(3)
C30 C31 C32 C23 -3(2)
Ti1 C31 C32 C23 -68.9(18)
C21 C31 C32 C22 172(5)
C30 C31 C32 C22 179(5)
C23 C31 C32 C22 -178(5)
Ti1 C31 C32 C22 113(4)
C22 C31 C32 C33 -178(4)
C21 C31 C32 C33 -6.5(18)
C30 C31 C32 C33 1.0(11)
C23 C31 C32 C33 3.8(15)
Ti1 C31 C32 C33 -65.0(6)
C22 C31 C32 C19 -179(4)
C21 C31 C32 C19 -7.1(16)
C30 C31 C32 C19 0.3(9)
C23 C31 C32 C19 3.2(16)
Ti1 C31 C32 C19 -65.7(4)
C22 C31 C32 Ti1 -113(4)
C21 C31 C32 Ti1 58.6(14)
C30 C31 C32 Ti1 66.0(8)
C23 C31 C32 Ti1 68.9(18)
C33 C19 C32 C23 -8(3)
C29 C19 C32 C23 176(3)
C20 C19 C32 C23 177(3)
C30 C19 C32 C23 174(3)
Ti1 C19 C32 C23 -114(3)
C33 C19 C32 C22 178(2)
C29 C19 C32 C22 1.0(17)
C20 C19 C32 C22 2.0(11)
C23 C19 C32 C22 -175(3)
C30 C19 C32 C22 -0.4(10)
Ti1 C19 C32 C22 70.9(9)
C29 C19 C32 C33 -177(3)
C20 C19 C32 C33 -175.7(19)
C23 C19 C32 C33 8(3)
C30 C19 C32 C33 -178.1(18)
Ti1 C19 C32 C33 -106.7(17)
C33 C19 C32 C31 177.9(18)
C29 C19 C32 C31 1.2(15)
C20 C19 C32 C31 2.2(8)
C23 C19 C32 C31 -174(3)
C30 C19 C32 C31 -0.2(6)
Ti1 C19 C32 C31 71.1(6)
C33 C19 C32 Ti1 106.7(17)
C29 C19 C32 Ti1 -69.9(14)
C20 C19 C32 Ti1 -68.9(5)
C23 C19 C32 Ti1 114(3)
C30 C19 C32 Ti1 -71.3(4)
O1 Ti1 C32 C23 -137.3(16)
C1 Ti1 C32 C23 -41.7(16)
C35 Ti1 C32 C23 116.2(16)
C21 Ti1 C32 C23 104.3(16)
C26 Ti1 C32 C23 139.8(15)
C34 Ti1 C32 C23 72.7(17)
C36 Ti1 C32 C23 160.3(14)
C25 Ti1 C32 C23 93.9(17)
C33 Ti1 C32 C23 10.2(14)
C29 Ti1 C32 C23 46.5(15)
C31 Ti1 C32 C23 123.9(17)
C24 Ti1 C32 C23 47.4(19)
O1 Ti1 C32 C22 86.1(9)
C1 Ti1 C32 C22 -178.3(9)
C35 Ti1 C32 C22 -20.4(12)
C21 Ti1 C32 C22 -32.3(8)
C26 Ti1 C32 C22 3.2(12)
C34 Ti1 C32 C22 -63.9(12)
C36 Ti1 C32 C22 23.7(13)
C25 Ti1 C32 C22 -42.7(12)
C33 Ti1 C32 C22 -126.5(11)
C29 Ti1 C32 C22 -90.2(10)
C31 Ti1 C32 C22 -12.7(9)
C24 Ti1 C32 C22 -89.2(12)
O1 Ti1 C32 C33 -147.4(7)
C1 Ti1 C32 C33 -51.9(6)
C35 Ti1 C32 C33 106.1(8)
C21 Ti1 C32 C33 94.2(7)
C26 Ti1 C32 C33 129.6(8)
C34 Ti1 C32 C33 62.5(9)
C36 Ti1 C32 C33 150.2(8)
C25 Ti1 C32 C33 83.8(9)
C29 Ti1 C32 C33 36.3(6)
C31 Ti1 C32 C33 113.8(8)
C24 Ti1 C32 C33 37.2(10)
O1 Ti1 C32 C31 98.8(7)
C1 Ti1 C32 C31 -165.6(7)
C35 Ti1 C32 C31 -7.7(10)
C21 Ti1 C32 C31 -19.6(6)
C26 Ti1 C32 C31 15.9(10)
C34 Ti1 C32 C31 -51.2(10)
C36 Ti1 C32 C31 36.4(10)
C25 Ti1 C32 C31 -30.0(11)
C33 Ti1 C32 C31 -113.8(8)
C29 Ti1 C32 C31 -77.5(7)
C24 Ti1 C32 C31 -76.5(11)
O1 Ti1 C32 C19 -165.1(5)
C1 Ti1 C32 C19 -69.5(5)
C35 Ti1 C32 C19 88.4(7)
C21 Ti1 C32 C19 76.5(5)
C26 Ti1 C32 C19 112.0(7)
C34 Ti1 C32 C19 44.9(8)
C36 Ti1 C32 C19 132.5(8)
C25 Ti1 C32 C19 66.1(9)
C33 Ti1 C32 C19 -17.7(5)
C29 Ti1 C32 C19 18.6(4)
C31 Ti1 C32 C19 96.1(7)
C24 Ti1 C32 C19 19.6(9)
C29 C19 C33 C23 10(5)
C20 C19 C33 C23 10(4)
C32 C19 C33 C23 4.5(17)
C30 C19 C33 C23 6(3)
Ti1 C19 C33 C23 68(3)
C29 C19 C33 C32 6(4)
C20 C19 C33 C32 6(3)
C23 C19 C33 C32 -4.5(17)
C30 C19 C33 C32 1.9(18)
Ti1 C19 C33 C32 63.8(13)
C20 C19 C33 C29 0(2)
C23 C19 C33 C29 -10(5)
C32 C19 C33 C29 -6(4)
C30 C19 C33 C29 -4(3)
Ti1 C19 C33 C29 58(3)
C29 C19 C33 C20 0(2)
C23 C19 C33 C20 -10(4)
C32 C19 C33 C20 -6(3)
C30 C19 C33 C20 -3.8(10)
Ti1 C19 C33 C20 58.0(14)
C29 C19 C33 C22 4(4)
C20 C19 C33 C22 4.6(18)
C23 C19 C33 C22 -6(2)
C32 C19 C33 C22 -1.1(9)
C30 C19 C33 C22 0.8(11)
Ti1 C19 C33 C22 62.7(6)
C29 C19 C33 Ti1 -58(3)
C20 C19 C33 Ti1 -58.0(14)
C23 C19 C33 Ti1 -68(3)
C32 C19 C33 Ti1 -63.8(13)
C30 C19 C33 Ti1 -61.9(7)
C32 C23 C33 C19 -20(7)
C22 C23 C33 C19 -10(4)
C31 C23 C33 C19 -8(3)
C29 C23 C33 C19 -3.4(18)
Ti1 C23 C33 C19 -68(3)
C19 C23 C33 C32 20(7)
C22 C23 C33 C32 11(5)
C31 C23 C33 C32 12(5)
C29 C23 C33 C32 17(6)
Ti1 C23 C33 C32 -48(6)
C32 C23 C33 C29 -17(6)
C19 C23 C33 C29 3.4(18)
C22 C23 C33 C29 -6(2)
C31 C23 C33 C29 -4.5(18)
Ti1 C23 C33 C29 -65.0(11)
C32 C23 C33 C20 -15(6)
C19 C23 C33 C20 6(2)
C22 C23 C33 C20 -4.1(18)
C31 C23 C33 C20 -2.3(14)
C29 C23 C33 C20 2.2(8)
Ti1 C23 C33 C20 -62.8(6)
C32 C23 C33 C22 -11(5)
C19 C23 C33 C22 10(4)
C31 C23 C33 C22 1.8(9)
C29 C23 C33 C22 6(2)
Ti1 C23 C33 C22 -58.8(13)
C32 C23 C33 Ti1 48(6)
C19 C23 C33 Ti1 68(3)
C22 C23 C33 Ti1 58.8(13)
C31 C23 C33 Ti1 60.5(9)
C29 C23 C33 Ti1 65.0(11)
C23 C32 C33 C19 163(6)
C22 C32 C33 C19 -3(2)
C31 C32 C33 C19 -2.2(19)
Ti1 C32 C33 C19 -67.0(16)
C22 C32 C33 C23 -166(6)
C31 C32 C33 C23 -165(6)
C19 C32 C33 C23 -163(6)
Ti1 C32 C33 C23 130(6)
C23 C32 C33 C29 165(6)
C22 C32 C33 C29 -0.9(15)
C31 C32 C33 C29 -0.5(11)
C19 C32 C33 C29 1.7(14)
Ti1 C32 C33 C29 -65.3(7)
C23 C32 C33 C20 166(6)
C22 C32 C33 C20 0.4(13)
C31 C32 C33 C20 0.9(8)
C19 C32 C33 C20 3.1(14)
Ti1 C32 C33 C20 -63.9(4)
C23 C32 C33 C22 166(6)
C31 C32 C33 C22 0.4(11)
C19 C32 C33 C22 3(2)
Ti1 C32 C33 C22 -64.3(11)
C23 C32 C33 Ti1 -130(6)
C22 C32 C33 Ti1 64.3(11)
C31 C32 C33 Ti1 64.8(7)
C19 C32 C33 Ti1 67.0(16)
C30 C29 C33 C19 175(4)
C21 C29 C33 C19 178(4)
C23 C29 C33 C19 172(4)
Ti1 C29 C33 C19 -118(4)
C20 C29 C33 C23 8(3)
C19 C29 C33 C23 -172(4)
C30 C29 C33 C23 3.0(18)
C21 C29 C33 C23 6.3(16)
Ti1 C29 C33 C23 69.4(14)
C20 C29 C33 C32 5(3)
C19 C29 C33 C32 -175(4)
C30 C29 C33 C32 -0.2(12)
C21 C29 C33 C32 3.1(9)
C23 C29 C33 C32 -3.2(12)
Ti1 C29 C33 C32 66.2(7)
C30 C29 C33 C20 -5.3(19)
C21 C29 C33 C20 -2.1(19)
C23 C29 C33 C20 -8(3)
Ti1 C29 C33 C20 61(2)
C20 C29 C33 C22 5(2)
C19 C29 C33 C22 -176(4)
C30 C29 C33 C22 -0.5(9)
C21 C29 C33 C22 2.7(6)
C23 C29 C33 C22 -3.6(13)
Ti1 C29 C33 C22 65.8(4)
C20 C29 C33 Ti1 -61(2)
C19 C29 C33 Ti1 118(4)
C30 C29 C33 Ti1 -66.4(8)
C21 C29 C33 Ti1 -63.1(5)
C23 C29 C33 Ti1 -69.4(14)
C29 C20 C33 C19 0(3)
C30 C20 C33 C19 172(2)
C21 C20 C33 C19 177.5(18)
Ti1 C20 C33 C19 -113.9(18)
C29 C20 C33 C23 -173(3)
C30 C20 C33 C23 -0.9(16)
C19 C20 C33 C23 -173(3)
C21 C20 C33 C23 4.7(13)
Ti1 C20 C33 C23 73.3(12)
C29 C20 C33 C32 -175(2)
C30 C20 C33 C32 -3.5(12)
C19 C20 C33 C32 -175(2)
C21 C20 C33 C32 2.1(8)
Ti1 C20 C33 C32 70.7(6)
C30 C20 C33 C29 172(3)
C19 C20 C33 C29 0(3)
C21 C20 C33 C29 177(3)
Ti1 C20 C33 C29 -114(2)
C29 C20 C33 C22 -175(2)
C30 C20 C33 C22 -3.3(10)
C19 C20 C33 C22 -175.2(19)
C21 C20 C33 C22 2.3(6)
Ti1 C20 C33 C22 70.9(4)
C29 C20 C33 Ti1 114(2)
C30 C20 C33 Ti1 -74.2(10)
C19 C20 C33 Ti1 113.9(18)
C21 C20 C33 Ti1 -68.6(5)
C31 C22 C33 C19 -1(2)
C32 C22 C33 C19 177.8(18)
C21 C22 C33 C19 -4.8(13)
C23 C22 C33 C19 173(2)
C30 C22 C33 C19 -0.9(12)
Ti1 C22 C33 C19 -74.8(12)
C31 C22 C33 C23 -174(3)
C32 C22 C33 C23 5(2)
C21 C22 C33 C23 -178.1(18)
C30 C22 C33 C23 -174.2(18)
Ti1 C22 C33 C23 111.9(17)
C31 C22 C33 C32 -179(3)
C21 C22 C33 C32 177.3(15)
C23 C22 C33 C32 -5(2)
C30 C22 C33 C32 -178.7(14)
Ti1 C22 C33 C32 107.4(12)
C31 C22 C33 C29 0(2)
C32 C22 C33 C29 179.2(14)
C21 C22 C33 C29 -3.5(8)
C23 C22 C33 C29 175(2)
C30 C22 C33 C29 0.4(7)
Ti1 C22 C33 C29 -73.5(6)
C31 C22 C33 C20 2(2)
C32 C22 C33 C20 -179.6(13)
C21 C22 C33 C20 -2.3(6)
C23 C22 C33 C20 175.9(19)
C30 C22 C33 C20 1.7(5)
Ti1 C22 C33 C20 -72.2(4)
C31 C22 C33 Ti1 74(2)
C32 C22 C33 Ti1 -107.4(12)
C21 C22 C33 Ti1 70.0(5)
C23 C22 C33 Ti1 -111.9(17)
C30 C22 C33 Ti1 73.9(5)
O1 Ti1 C33 C19 166.9(11)
C1 Ti1 C33 C19 -101.9(13)
C35 Ti1 C33 C19 32.6(14)
C21 Ti1 C33 C19 68.2(11)
C26 Ti1 C33 C19 43.4(17)
C34 Ti1 C33 C19 -1.4(13)
C36 Ti1 C33 C19 36(2)
C25 Ti1 C33 C19 13.8(14)
C29 Ti1 C33 C19 15.2(10)
C31 Ti1 C33 C19 94.1(12)
C24 Ti1 C33 C19 -23.9(13)
O1 Ti1 C33 C23 26.3(12)
C1 Ti1 C33 C23 117.5(12)
C35 Ti1 C33 C23 -108.1(13)
C21 Ti1 C33 C23 -72.5(11)
C26 Ti1 C33 C23 -97.3(14)
C34 Ti1 C33 C23 -142.1(12)
C36 Ti1 C33 C23 -104.2(19)
C25 Ti1 C33 C23 -126.9(12)
C29 Ti1 C33 C23 -125.5(13)
C31 Ti1 C33 C23 -46.6(11)
C24 Ti1 C33 C23 -164.5(11)
O1 Ti1 C33 C32 34.3(7)
C1 Ti1 C33 C32 125.4(7)
C35 Ti1 C33 C32 -100.1(8)
C21 Ti1 C33 C32 -64.5(6)
C26 Ti1 C33 C32 -89.3(11)
C34 Ti1 C33 C32 -134.1(7)
C36 Ti1 C33 C32 -96.2(17)
C25 Ti1 C33 C32 -118.9(8)
C29 Ti1 C33 C32 -117.5(8)
C31 Ti1 C33 C32 -38.6(6)
C24 Ti1 C33 C32 -156.6(7)
O1 Ti1 C33 C29 151.8(7)
C1 Ti1 C33 C29 -117.0(8)
C35 Ti1 C33 C29 17.4(10)
C21 Ti1 C33 C29 53.0(7)
C26 Ti1 C33 C29 28.2(13)
C34 Ti1 C33 C29 -16.6(9)
C36 Ti1 C33 C29 21.3(19)
C25 Ti1 C33 C29 -1.3(10)
C31 Ti1 C33 C29 78.9(7)
C24 Ti1 C33 C29 -39.0(8)
O1 Ti1 C33 C20 137.8(5)
C1 Ti1 C33 C20 -131.0(6)
C35 Ti1 C33 C20 3.4(8)
C21 Ti1 C33 C20 39.0(4)
C26 Ti1 C33 C20 14.2(11)
C34 Ti1 C33 C20 -30.6(7)
C36 Ti1 C33 C20 7.3(18)
C25 Ti1 C33 C20 -15.3(8)
C29 Ti1 C33 C20 -14.0(6)
C31 Ti1 C33 C20 64.9(5)
C24 Ti1 C33 C20 -53.0(6)
O1 Ti1 C33 C22 58.5(6)
C1 Ti1 C33 C22 149.6(6)
C35 Ti1 C33 C22 -75.9(8)
C21 Ti1 C33 C22 -40.3(5)
C26 Ti1 C33 C22 -65.1(10)
C34 Ti1 C33 C22 -109.9(7)
C36 Ti1 C33 C22 -72.0(17)
C25 Ti1 C33 C22 -94.7(7)
C29 Ti1 C33 C22 -93.3(7)
C31 Ti1 C33 C22 -14.4(4)
C24 Ti1 C33 C22 -132.4(6)
C35 C25 C34 C24 -54(7)
C26 C25 C34 C24 -19(4)
C38 C25 C34 C24 -2.8(13)
C36 C25 C34 C24 -13(3)
Ti1 C25 C34 C24 -70.6(19)
C26 C25 C34 C35 35(5)
C24 C25 C34 C35 54(7)
C38 C25 C34 C35 51(7)
C36 C25 C34 C35 41(6)
Ti1 C25 C34 C35 -17(6)
C35 C25 C34 C38 -51(7)
C26 C25 C34 C38 -16(3)
C24 C25 C34 C38 2.8(13)
C36 C25 C34 C38 -10(2)
Ti1 C25 C34 C38 -67.9(11)
C35 C25 C34 C26 -35(5)
C24 C25 C34 C26 19(4)
C38 C25 C34 C26 16(3)
C36 C25 C34 C26 6.5(12)
Ti1 C25 C34 C26 -52(2)
C35 C25 C34 Ti1 17(6)
C26 C25 C34 Ti1 52(2)
C24 C25 C34 Ti1 70.6(19)
C38 C25 C34 Ti1 67.9(11)
C36 C25 C34 Ti1 58.1(11)
C38 C24 C34 C25 10(5)
C28 C24 C34 C25 11(3)
C37 C24 C34 C25 10(3)
C35 C24 C34 C25 10.7(16)
Ti1 C24 C34 C25 71(2)
C38 C24 C34 C35 -1(4)
C28 C24 C34 C35 0.7(19)
C25 C24 C34 C35 -10.7(16)
C37 C24 C34 C35 -1.1(14)
Ti1 C24 C34 C35 60.8(10)
C28 C24 C34 C38 1(3)
C25 C24 C34 C38 -10(5)
C37 C24 C34 C38 -1(3)
C35 C24 C34 C38 1(4)
Ti1 C24 C34 C38 61(3)
C38 C24 C34 C26 1(4)
C28 C24 C34 C26 2.3(14)
C25 C24 C34 C26 -9.1(19)
C37 C24 C34 C26 0.6(10)
C35 C24 C34 C26 1.6(7)
Ti1 C24 C34 C26 62.4(5)
C38 C24 C34 Ti1 -61(3)
C28 C24 C34 Ti1 -60.1(11)
C25 C24 C34 Ti1 -71(2)
C37 C24 C34 Ti1 -61.8(6)
C35 C24 C34 Ti1 -60.8(10)
C36 C26 C34 C25 -165(3)
C35 C26 C34 C25 19(3)
C27 C26 C34 C25 -166(3)
C37 C26 C34 C25 -166(3)
Ti1 C26 C34 C25 122(3)
C36 C26 C34 C24 0.4(16)
C35 C26 C34 C24 -175.9(18)
C25 C26 C34 C24 165(3)
C27 C26 C34 C24 -1.0(11)
C37 C26 C34 C24 -0.5(9)
Ti1 C26 C34 C24 -73.3(9)
C36 C26 C34 C35 176(2)
C25 C26 C34 C35 -19(3)
C27 C26 C34 C35 174.9(18)
C37 C26 C34 C35 175.4(17)
Ti1 C26 C34 C35 102.6(15)
C36 C26 C34 C38 0.7(14)
C35 C26 C34 C38 -175.6(16)
C25 C26 C34 C38 165(3)
C27 C26 C34 C38 -0.7(8)
C37 C26 C34 C38 -0.3(6)
Ti1 C26 C34 C38 -73.0(6)
C36 C26 C34 Ti1 73.8(13)
C35 C26 C34 Ti1 -102.6(15)
C25 C26 C34 Ti1 -122(3)
C27 C26 C34 Ti1 72.3(5)
C37 C26 C34 Ti1 72.8(4)
O1 Ti1 C34 C25 -38.9(16)
C1 Ti1 C34 C25 -156.6(14)
C35 Ti1 C34 C25 -3.5(13)
C21 Ti1 C34 C25 68.8(14)
C26 Ti1 C34 C25 -23.9(13)
C36 Ti1 C34 C25 -43.3(14)
C33 Ti1 C34 C25 124.6(14)
C29 Ti1 C34 C25 115.4(15)
C31 Ti1 C34 C25 66.7(14)
C24 Ti1 C34 C25 -132.2(19)
O1 Ti1 C34 C24 93.3(11)
C1 Ti1 C34 C24 -24.4(10)
C35 Ti1 C34 C24 128.7(11)
C21 Ti1 C34 C24 -159.0(10)
C26 Ti1 C34 C24 108.3(10)
C36 Ti1 C34 C24 88.9(10)
C25 Ti1 C34 C24 132.2(19)
C33 Ti1 C34 C24 -103.2(9)
C29 Ti1 C34 C24 -112.4(11)
C31 Ti1 C34 C24 -161.1(9)
O1 Ti1 C34 C35 -35.5(8)
C1 Ti1 C34 C35 -153.2(6)
C21 Ti1 C34 C35 72.3(6)
C26 Ti1 C34 C35 -20.5(5)
C36 Ti1 C34 C35 -39.8(5)
C25 Ti1 C34 C35 3.5(13)
C33 Ti1 C34 C35 128.0(6)
C29 Ti1 C34 C35 118.8(7)
C31 Ti1 C34 C35 70.1(6)
C24 Ti1 C34 C35 -128.7(11)
O1 Ti1 C34 C38 80.2(10)
C1 Ti1 C34 C38 -37.4(8)
C35 Ti1 C34 C38 115.7(8)
C21 Ti1 C34 C38 -172.0(8)
C26 Ti1 C34 C38 95.2(7)
C36 Ti1 C34 C38 75.9(7)
C25 Ti1 C34 C38 119.2(16)
C33 Ti1 C34 C38 -116.3(7)
C29 Ti1 C34 C38 -125.5(9)
C31 Ti1 C34 C38 -174.2(7)
C24 Ti1 C34 C38 -13.0(9)
O1 Ti1 C34 C26 -15.0(8)
C1 Ti1 C34 C26 -132.7(6)
C35 Ti1 C34 C26 20.5(5)
C21 Ti1 C34 C26 92.7(6)
C36 Ti1 C34 C26 -19.4(4)
C25 Ti1 C34 C26 23.9(13)
C33 Ti1 C34 C26 148.5(6)
C29 Ti1 C34 C26 139.3(7)
C31 Ti1 C34 C26 90.6(6)
C24 Ti1 C34 C26 -108.3(10)
C34 C25 C35 C26 59(7)
C24 C25 C35 C26 25(3)
C38 C25 C35 C26 19(3)
C36 C25 C35 C26 5.4(15)
Ti1 C25 C35 C26 76(2)
C26 C25 C35 C34 -59(7)
C24 C25 C35 C34 -33(5)
C38 C25 C35 C34 -39(6)
C36 C25 C35 C34 -53(7)
Ti1 C25 C35 C34 17(6)
C34 C25 C35 C36 53(7)
C26 C25 C35 C36 -5.4(15)
C24 C25 C35 C36 20(3)
C38 C25 C35 C36 13.9(18)
Ti1 C25 C35 C36 70.3(9)
C34 C25 C35 C24 33(5)
C26 C25 C35 C24 -25(3)
C38 C25 C35 C24 -5.8(10)
C36 C25 C35 C24 -20(3)
Ti1 C25 C35 C24 50.6(18)
C34 C25 C35 C27 49(6)
C26 C25 C35 C27 -9.6(17)
C24 C25 C35 C27 16(2)
C38 C25 C35 C27 9.7(14)
C36 C25 C35 C27 -4.2(7)
Ti1 C25 C35 C27 66.2(4)
C34 C25 C35 Ti1 -17(6)
C26 C25 C35 Ti1 -76(2)
C24 C25 C35 Ti1 -50.6(18)
C38 C25 C35 Ti1 -56.4(11)
C36 C25 C35 Ti1 -70.3(9)
C36 C26 C35 C25 -16(4)
C27 C26 C35 C25 -17(3)
C37 C26 C35 C25 -15(3)
C34 C26 C35 C25 -10.6(15)
Ti1 C26 C35 C25 -77(2)
C36 C26 C35 C34 -6(4)
C25 C26 C35 C34 10.6(15)
C27 C26 C35 C34 -6(2)
C37 C26 C35 C34 -4.7(17)
Ti1 C26 C35 C34 -66.0(11)
C25 C26 C35 C36 16(4)
C27 C26 C35 C36 -1(2)
C37 C26 C35 C36 1(2)
C34 C26 C35 C36 6(4)
Ti1 C26 C35 C36 -60(3)
C36 C26 C35 C24 -4(3)
C25 C26 C35 C24 12.4(18)
C27 C26 C35 C24 -4.6(16)
C37 C26 C35 C24 -2.9(11)
C34 C26 C35 C24 1.8(8)
Ti1 C26 C35 C24 -64.2(5)
C36 C26 C35 C27 1(2)
C25 C26 C35 C27 17(3)
C37 C26 C35 C27 1.7(8)
C34 C26 C35 C27 6(2)
Ti1 C26 C35 C27 -59.6(13)
C36 C26 C35 Ti1 60(3)
C25 C26 C35 Ti1 77(2)
C27 C26 C35 Ti1 59.6(13)
C37 C26 C35 Ti1 61.3(7)
C34 C26 C35 Ti1 66.0(11)
C24 C34 C35 C25 133(7)
C38 C34 C35 C25 132(6)
C26 C34 C35 C25 128(7)
Ti1 C34 C35 C25 -162(6)
C25 C34 C35 C26 -128(7)
C24 C34 C35 C26 5(2)
C38 C34 C35 C26 4.6(17)
Ti1 C34 C35 C26 69.8(14)
C25 C34 C35 C36 -130(6)
C24 C34 C35 C36 2.9(15)
C38 C34 C35 C36 2.8(10)
C26 C34 C35 C36 -1.8(12)
Ti1 C34 C35 C36 68.0(6)
C25 C34 C35 C24 -133(7)
C38 C34 C35 C24 -0.1(10)
C26 C34 C35 C24 -5(2)
Ti1 C34 C35 C24 65.1(12)
C25 C34 C35 C27 -132(6)
C24 C34 C35 C27 1.1(13)
C38 C34 C35 C27 1.0(8)
C26 C34 C35 C27 -3.6(12)
Ti1 C34 C35 C27 66.2(4)
C25 C34 C35 Ti1 162(6)
C24 C34 C35 Ti1 -65.1(12)
C38 C34 C35 Ti1 -65.3(7)
C26 C34 C35 Ti1 -69.8(14)
C38 C24 C35 C25 164(3)
C34 C24 C35 C25 -15(2)
C28 C24 C35 C25 165(2)
C37 C24 C35 C25 164(2)
Ti1 C24 C35 C25 -123(2)
C38 C24 C35 C26 3.7(19)
C34 C24 C35 C26 -176.0(18)
C28 C24 C35 C26 4.5(12)
C25 C24 C35 C26 -161(3)
C37 C24 C35 C26 2.9(11)
Ti1 C24 C35 C26 76.3(11)
C38 C24 C35 C34 180(2)
C28 C24 C35 C34 -179.4(15)
C25 C24 C35 C34 15(2)
C37 C24 C35 C34 178.9(14)
Ti1 C24 C35 C34 -107.7(13)
C38 C24 C35 C36 2.5(16)
C34 C24 C35 C36 -177.2(14)
C28 C24 C35 C36 3.3(7)
C25 C24 C35 C36 -162(2)
C37 C24 C35 C36 1.7(5)
Ti1 C24 C35 C36 75.1(5)
C38 C24 C35 C27 0.9(15)
C34 C24 C35 C27 -178.8(14)
C28 C24 C35 C27 1.7(5)
C25 C24 C35 C27 -163(2)
C37 C24 C35 C27 0.1(5)
Ti1 C24 C35 C27 73.5(4)
C38 C24 C35 Ti1 -72.6(15)
C34 C24 C35 Ti1 107.7(13)
C28 C24 C35 Ti1 -71.8(5)
C25 C24 C35 Ti1 123(2)
C37 C24 C35 Ti1 -73.4(4)
C37 C27 C35 C25 -8.6(19)
C36 C27 C35 C25 166(2)
C28 C27 C35 C25 -10.0(13)
C26 C27 C35 C25 167(2)
C38 C27 C35 C25 -8.5(12)
Ti1 C27 C35 C25 -81.2(12)
C37 C27 C35 C26 -175(2)
C36 C27 C35 C26 -1(2)
C28 C27 C35 C26 -176.9(17)
C38 C27 C35 C26 -175.4(17)
Ti1 C27 C35 C26 111.9(16)
C37 C27 C35 C34 -0.8(15)
C36 C27 C35 C34 173.9(19)
C28 C27 C35 C34 -2.2(7)
C26 C27 C35 C34 174.7(18)
C38 C27 C35 C34 -0.7(6)
Ti1 C27 C35 C34 -73.4(5)
C37 C27 C35 C36 -175(3)
C28 C27 C35 C36 -176(2)
C26 C27 C35 C36 1(2)
C38 C27 C35 C36 -174.6(19)
Ti1 C27 C35 C36 112.7(18)
C37 C27 C35 C24 -0.4(13)
C36 C27 C35 C24 174.3(19)
C28 C27 C35 C24 -1.8(5)
C26 C27 C35 C24 175.1(17)
C38 C27 C35 C24 -0.3(5)
Ti1 C27 C35 C24 -73.0(4)
C37 C27 C35 Ti1 72.6(13)
C36 C27 C35 Ti1 -112.7(18)
C28 C27 C35 Ti1 71.2(5)
C26 C27 C35 Ti1 -111.9(16)
C38 C27 C35 Ti1 72.7(4)
O1 Ti1 C35 C25 159.0(12)
C1 Ti1 C35 C25 40.5(14)
C21 Ti1 C35 C25 -98.3(13)
C26 Ti1 C35 C25 131.6(19)
C34 Ti1 C35 C25 3.1(12)
C36 Ti1 C35 C25 115.5(14)
C33 Ti1 C35 C25 -66.4(13)
C29 Ti1 C35 C25 -56.9(13)
C31 Ti1 C35 C25 -112.3(13)
C24 Ti1 C35 C25 24.7(11)
O1 Ti1 C35 C26 27.4(12)
C1 Ti1 C35 C26 -91.1(13)
C21 Ti1 C35 C26 130.1(13)
C34 Ti1 C35 C26 -128.5(13)
C36 Ti1 C35 C26 -16.1(10)
C25 Ti1 C35 C26 -131.6(19)
C33 Ti1 C35 C26 162.0(11)
C29 Ti1 C35 C26 171.5(12)
C31 Ti1 C35 C26 116.1(12)
C24 Ti1 C35 C26 -106.9(12)
O1 Ti1 C35 C34 155.8(6)
C1 Ti1 C35 C34 37.4(8)
C21 Ti1 C35 C34 -101.5(7)
C26 Ti1 C35 C34 128.5(13)
C36 Ti1 C35 C34 112.3(8)
C25 Ti1 C35 C34 -3.1(12)
C33 Ti1 C35 C34 -69.6(7)
C29 Ti1 C35 C34 -60.0(6)
C31 Ti1 C35 C34 -115.5(6)
C24 Ti1 C35 C34 21.5(5)
O1 Ti1 C35 C36 43.5(7)
C1 Ti1 C35 C36 -74.9(9)
C21 Ti1 C35 C36 146.2(8)
C26 Ti1 C35 C36 16.1(10)
C34 Ti1 C35 C36 -112.3(8)
C25 Ti1 C35 C36 -115.5(14)
C33 Ti1 C35 C36 178.1(7)
C29 Ti1 C35 C36 -172.3(7)
C31 Ti1 C35 C36 132.2(7)
C24 Ti1 C35 C36 -90.8(6)
O1 Ti1 C35 C24 134.3(5)
C1 Ti1 C35 C24 15.9(7)
C21 Ti1 C35 C24 -123.0(6)
C26 Ti1 C35 C24 106.9(12)
C34 Ti1 C35 C24 -21.5(5)
C36 Ti1 C35 C24 90.8(6)
C25 Ti1 C35 C24 -24.7(11)
C33 Ti1 C35 C24 -91.1(6)
C29 Ti1 C35 C24 -81.5(5)
C31 Ti1 C35 C24 -137.0(5)
O1 Ti1 C35 C27 59.1(6)
C1 Ti1 C35 C27 -59.4(8)
C21 Ti1 C35 C27 161.8(7)
C26 Ti1 C35 C27 31.7(10)
C34 Ti1 C35 C27 -96.7(7)
C36 Ti1 C35 C27 15.6(5)
C25 Ti1 C35 C27 -99.9(13)
C33 Ti1 C35 C27 -166.3(6)
C29 Ti1 C35 C27 -156.8(6)
C31 Ti1 C35 C27 147.8(6)
C24 Ti1 C35 C27 -75.2(5)
C35 C26 C36 C27 -2(6)
C25 C26 C36 C27 -10(5)
C37 C26 C36 C27 -4(3)
C34 C26 C36 C27 -6(4)
Ti1 C26 C36 C27 57(4)
C35 C26 C36 C37 2(4)
C25 C26 C36 C37 -6(2)
C27 C26 C36 C37 4(3)
C34 C26 C36 C37 -2(2)
Ti1 C26 C36 C37 60.7(15)
C25 C26 C36 C35 -7(2)
C27 C26 C36 C35 2(6)
C37 C26 C36 C35 -2(4)
C34 C26 C36 C35 -3(2)
Ti1 C26 C36 C35 59(3)
C35 C26 C36 C25 7(2)
C27 C26 C36 C25 10(5)
C37 C26 C36 C25 6(2)
C34 C26 C36 C25 4.0(7)
Ti1 C26 C36 C25 66.5(11)
C35 C26 C36 C28 1(3)
C25 C26 C36 C28 -6.0(18)
C27 C26 C36 C28 4(3)
C37 C26 C36 C28 -0.2(9)
C34 C26 C36 C28 -2.0(14)
Ti1 C26 C36 C28 60.5(8)
C35 C26 C36 Ti1 -59(3)
C25 C26 C36 Ti1 -66.5(11)
C27 C26 C36 Ti1 -57(4)
C37 C26 C36 Ti1 -60.7(15)
C34 C26 C36 Ti1 -62.5(6)
C37 C27 C36 C26 9(6)
C28 C27 C36 C26 6(5)
C38 C27 C36 C26 6(4)
C35 C27 C36 C26 1(3)
Ti1 C27 C36 C26 -56(4)
C28 C27 C36 C37 -2.9(19)
C26 C27 C36 C37 -9(6)
C38 C27 C36 C37 -2(2)
C35 C27 C36 C37 -8(4)
Ti1 C27 C36 C37 -65(3)
C37 C27 C36 C35 8(4)
C28 C27 C36 C35 5(2)
C26 C27 C36 C35 -1(3)
C38 C27 C36 C35 5.2(19)
Ti1 C27 C36 C35 -57.1(14)
C37 C27 C36 C25 2(3)
C28 C27 C36 C25 -1.2(18)
C26 C27 C36 C25 -7(3)
C38 C27 C36 C25 -0.6(12)
C35 C27 C36 C25 -5.8(9)
Ti1 C27 C36 C25 -63.0(7)
C37 C27 C36 C28 2.9(19)
C26 C27 C36 C28 -6(5)
C38 C27 C36 C28 0.5(8)
C35 C27 C36 C28 -5(2)
Ti1 C27 C36 C28 -61.8(12)
C37 C27 C36 Ti1 65(3)
C28 C27 C36 Ti1 61.8(12)
C26 C27 C36 Ti1 56(4)
C38 C27 C36 Ti1 62.3(6)
C35 C27 C36 Ti1 57.1(14)
C25 C35 C36 C26 167(4)
C34 C35 C36 C26 175(3)
C24 C35 C36 C26 176(3)
C27 C35 C36 C26 -178(4)
Ti1 C35 C36 C26 -116(3)
C25 C35 C36 C27 -15(2)
C26 C35 C36 C27 178(4)
C34 C35 C36 C27 -6(2)
C24 C35 C36 C27 -5.3(18)
Ti1 C35 C36 C27 62.1(17)
C25 C35 C36 C37 -12.1(17)
C26 C35 C36 C37 -179(3)
C34 C35 C36 C37 -3.6(10)
C24 C35 C36 C37 -2.5(8)
C27 C35 C36 C37 2.9(14)
Ti1 C35 C36 C37 64.9(7)
C26 C35 C36 C25 -167(4)
C34 C35 C36 C25 8.6(12)
C24 C35 C36 C25 9.7(13)
C27 C35 C36 C25 15(2)
Ti1 C35 C36 C25 77.1(14)
C25 C35 C36 C28 -12.1(15)
C26 C35 C36 C28 -179(3)
C34 C35 C36 C28 -3.5(8)
C24 C35 C36 C28 -2.5(5)
C27 C35 C36 C28 2.9(15)
Ti1 C35 C36 C28 65.0(4)
C25 C35 C36 Ti1 -77.1(14)
C26 C35 C36 Ti1 116(3)
C34 C35 C36 Ti1 -68.5(6)
C24 C35 C36 Ti1 -67.4(3)
C27 C35 C36 Ti1 -62.1(17)
C34 C25 C36 C26 -167(2)
C35 C25 C36 C26 -7.0(19)
C24 C25 C36 C26 -173.2(17)
C38 C25 C36 C26 -174.4(17)
Ti1 C25 C36 C26 -101.7(16)
C34 C25 C36 C27 8(2)
C35 C25 C36 C27 168.1(19)
C26 C25 C36 C27 175(2)
C24 C25 C36 C27 1.9(14)
C38 C25 C36 C27 0.7(13)
Ti1 C25 C36 C27 73.4(12)
C34 C25 C36 C37 8.5(18)
C35 C25 C36 C37 168.7(16)
C26 C25 C36 C37 175.7(18)
C24 C25 C36 C37 2.5(8)
C38 C25 C36 C37 1.3(6)
Ti1 C25 C36 C37 74.0(5)
C34 C25 C36 C35 -160(3)
C26 C25 C36 C35 7.0(19)
C24 C25 C36 C35 -166.2(18)
C38 C25 C36 C35 -167.4(16)
Ti1 C25 C36 C35 -94.7(14)
C34 C25 C36 C28 7.2(17)
C35 C25 C36 C28 167.4(15)
C26 C25 C36 C28 174.3(17)
C24 C25 C36 C28 1.1(6)
C38 C25 C36 C28 -0.1(5)
Ti1 C25 C36 C28 72.7(4)
C34 C25 C36 Ti1 -65.5(17)
C35 C25 C36 Ti1 94.7(14)
C26 C25 C36 Ti1 101.7(16)
C24 C25 C36 Ti1 -71.5(5)
C38 C25 C36 Ti1 -72.7(5)
C37 C28 C36 C26 180(2)
C38 C28 C36 C26 4.3(18)
C27 C28 C36 C26 -177(3)
C24 C28 C36 C26 3.0(15)
Ti1 C28 C36 C26 -67.9(14)
C37 C28 C36 C27 -3(2)
C38 C28 C36 C27 -178.7(19)
C24 C28 C36 C27 -180.0(16)
Ti1 C28 C36 C27 109.2(16)
C38 C28 C36 C37 -175(2)
C27 C28 C36 C37 3(2)
C24 C28 C36 C37 -177(2)
Ti1 C28 C36 C37 112.6(18)
C37 C28 C36 C35 -179.9(19)
C38 C28 C36 C35 4.8(13)
C27 C28 C36 C35 -176.5(18)
C24 C28 C36 C35 3.5(7)
Ti1 C28 C36 C35 -67.4(5)
C37 C28 C36 C25 175.4(18)
C38 C28 C36 C25 0.1(11)
C27 C28 C36 C25 178.9(17)
C24 C28 C36 C25 -1.1(6)
Ti1 C28 C36 C25 -72.0(4)
C37 C28 C36 Ti1 -112.6(18)
C38 C28 C36 Ti1 72.1(11)
C27 C28 C36 Ti1 -109.2(16)
C24 C28 C36 Ti1 70.8(5)
O1 Ti1 C36 C26 -120.5(13)
C1 Ti1 C36 C26 146.8(12)
C35 Ti1 C36 C26 18.2(11)
C21 Ti1 C36 C26 -15.4(13)
C34 Ti1 C36 C26 56.6(12)
C25 Ti1 C36 C26 41.1(11)
C33 Ti1 C36 C26 13(2)
C29 Ti1 C36 C26 28.3(15)
C31 Ti1 C36 C26 -36.8(13)
C24 Ti1 C36 C26 81.4(12)
O1 Ti1 C36 C27 82.7(12)
C1 Ti1 C36 C27 -10.1(13)
C35 Ti1 C36 C27 -138.6(14)
C21 Ti1 C36 C27 -172.3(12)
C26 Ti1 C36 C27 -157(2)
C34 Ti1 C36 C27 -100.3(12)
C25 Ti1 C36 C27 -115.8(13)
C33 Ti1 C36 C27 -143.9(17)
C29 Ti1 C36 C27 -128.5(13)
C31 Ti1 C36 C27 166.4(12)
C24 Ti1 C36 C27 -75.5(11)
O1 Ti1 C36 C37 101.7(8)
C1 Ti1 C36 C37 8.9(8)
C35 Ti1 C36 C37 -119.6(8)
C21 Ti1 C36 C37 -153.3(8)
C26 Ti1 C36 C37 -137.9(15)
C34 Ti1 C36 C37 -81.3(7)
C25 Ti1 C36 C37 -96.8(8)
C33 Ti1 C36 C37 -124.9(17)
C29 Ti1 C36 C37 -109.5(10)
C31 Ti1 C36 C37 -174.6(8)
C24 Ti1 C36 C37 -56.5(6)
O1 Ti1 C36 C35 -138.7(7)
C1 Ti1 C36 C35 128.5(7)
C21 Ti1 C36 C35 -33.7(8)
C26 Ti1 C36 C35 -18.2(11)
C34 Ti1 C36 C35 38.4(5)
C25 Ti1 C36 C35 22.8(5)
C33 Ti1 C36 C35 -5.2(18)
C29 Ti1 C36 C35 10.1(10)
C31 Ti1 C36 C35 -55.0(8)
C24 Ti1 C36 C35 63.2(6)
O1 Ti1 C36 C25 -161.5(7)
C1 Ti1 C36 C25 105.7(7)
C35 Ti1 C36 C25 -22.8(5)
C21 Ti1 C36 C25 -56.5(7)
C26 Ti1 C36 C25 -41.1(11)
C34 Ti1 C36 C25 15.5(5)
C33 Ti1 C36 C25 -28.1(18)
C29 Ti1 C36 C25 -12.7(9)
C31 Ti1 C36 C25 -77.8(7)
C24 Ti1 C36 C25 40.3(5)
O1 Ti1 C36 C28 118.3(6)
C1 Ti1 C36 C28 25.5(7)
C35 Ti1 C36 C28 -103.0(7)
C21 Ti1 C36 C28 -136.7(6)
C26 Ti1 C36 C28 -121.3(13)
C34 Ti1 C36 C28 -64.7(5)
C25 Ti1 C36 C28 -80.2(6)
C33 Ti1 C36 C28 -108.2(16)
C29 Ti1 C36 C28 -92.9(8)
C31 Ti1 C36 C28 -158.0(6)
C24 Ti1 C36 C28 -39.9(4)
C36 C27 C37 C28 -10(6)
C26 C27 C37 C28 -7(5)
C38 C27 C37 C28 -5(3)
C35 C27 C37 C28 -5(4)
Ti1 C27 C37 C28 54(4)
C28 C27 C37 C36 10(6)
C26 C27 C37 C36 2.4(17)
C38 C27 C37 C36 4(4)
C35 C27 C37 C36 4(2)
Ti1 C27 C37 C36 63(3)
C36 C27 C37 C38 -4(4)
C28 C27 C37 C38 5(3)
C26 C27 C37 C38 -2(3)
C35 C27 C37 C38 0(2)
Ti1 C27 C37 C38 59.2(14)
C36 C27 C37 C24 -4(3)
C28 C27 C37 C24 6(3)
C26 C27 C37 C24 -1(2)
C38 C27 C37 C24 0.3(9)
C35 C27 C37 C24 0.4(14)
Ti1 C27 C37 C24 59.5(8)
C36 C27 C37 C26 -2.4(17)
C28 C27 C37 C26 7(5)
C38 C27 C37 C26 2(3)
C35 C27 C37 C26 1.7(8)
Ti1 C27 C37 C26 60.8(13)
C36 C27 C37 Ti1 -63(3)
C28 C27 C37 Ti1 -54(4)
C26 C27 C37 Ti1 -60.8(13)
C38 C27 C37 Ti1 -59.2(14)
C35 C27 C37 Ti1 -59.1(6)
C38 C28 C37 C27 11(6)
C24 C28 C37 C27 9(5)
C36 C28 C37 C27 5(3)
Ti1 C28 C37 C27 -54(4)
C38 C28 C37 C36 7(4)
C27 C28 C37 C36 -5(3)
C24 C28 C37 C36 4(2)
Ti1 C28 C37 C36 -58.3(14)
C27 C28 C37 C38 -11(6)
C24 C28 C37 C38 -2.7(17)
C36 C28 C37 C38 -7(4)
Ti1 C28 C37 C38 -65(2)
C38 C28 C37 C24 2.7(17)
C27 C28 C37 C24 -9(5)
C36 C28 C37 C24 -4(2)
Ti1 C28 C37 C24 -62.5(12)
C38 C28 C37 C26 7(3)
C27 C28 C37 C26 -5(3)
C24 C28 C37 C26 4.0(18)
C36 C28 C37 C26 -0.2(8)
Ti1 C28 C37 C26 -58.5(8)
C38 C28 C37 Ti1 65(2)
C27 C28 C37 Ti1 54(4)
C24 C28 C37 Ti1 62.5(11)
C36 C28 C37 Ti1 58.3(14)
C26 C36 C37 C27 -175(4)
C35 C36 C37 C27 -174(3)
C25 C36 C37 C27 -178(3)
C28 C36 C37 C27 -174(4)
Ti1 C36 C37 C27 -112(3)
C26 C36 C37 C28 -1(3)
C27 C36 C37 C28 174(4)
C35 C36 C37 C28 0(2)
C25 C36 C37 C28 -4.4(18)
Ti1 C36 C37 C28 62.2(17)
C26 C36 C37 C38 2(2)
C27 C36 C37 C38 177(3)
C35 C36 C37 C38 2.8(10)
C25 C36 C37 C38 -1.7(8)
C28 C36 C37 C38 2.7(14)
Ti1 C36 C37 C38 64.9(7)
C26 C36 C37 C24 2.0(19)
C27 C36 C37 C24 177(3)
C35 C36 C37 C24 2.6(8)
C25 C36 C37 C24 -1.8(6)
C28 C36 C37 C24 2.5(15)
Ti1 C36 C37 C24 64.7(4)
C27 C36 C37 C26 175(4)
C35 C36 C37 C26 0.6(15)
C25 C36 C37 C26 -3.8(16)
C28 C36 C37 C26 1(3)
Ti1 C36 C37 C26 62.7(18)
C26 C36 C37 Ti1 -62.7(18)
C27 C36 C37 Ti1 112(3)
C35 C36 C37 Ti1 -62.1(6)
C25 C36 C37 Ti1 -66.5(4)
C28 C36 C37 Ti1 -62.2(17)
C38 C24 C37 C27 -179(3)
C34 C24 C37 C27 0.3(18)
C28 C24 C37 C27 -175(3)
C25 C24 C37 C27 3.9(15)
C35 C24 C37 C27 -0.4(14)
Ti1 C24 C37 C27 -68.5(14)
C38 C24 C37 C28 -4(2)
C34 C24 C37 C28 175.6(19)
C25 C24 C37 C28 179.2(17)
C35 C24 C37 C28 174.9(17)
Ti1 C24 C37 C28 106.8(16)
C38 C24 C37 C36 179(2)
C34 C24 C37 C36 -1.2(11)
C28 C24 C37 C36 -176.8(19)
C25 C24 C37 C36 2.4(7)
C35 C24 C37 C36 -1.8(6)
Ti1 C24 C37 C36 -69.9(5)
C34 C24 C37 C38 179(3)
C28 C24 C37 C38 4(2)
C25 C24 C37 C38 -177(2)
C35 C24 C37 C38 179(2)
Ti1 C24 C37 C38 111(2)
C38 C24 C37 C26 180(2)
C34 C24 C37 C26 -0.6(10)
C28 C24 C37 C26 -176.2(17)
C25 C24 C37 C26 3.0(6)
C35 C24 C37 C26 -1.2(5)
Ti1 C24 C37 C26 -69.3(4)
C38 C24 C37 Ti1 -111(2)
C34 C24 C37 Ti1 68.8(9)
C28 C24 C37 Ti1 -106.8(16)
C25 C24 C37 Ti1 72.4(5)
C35 C24 C37 Ti1 68.1(3)
C36 C26 C37 C27 3(2)
C35 C26 C37 C27 -176(2)
C25 C26 C37 C27 178.3(19)
C34 C26 C37 C27 -178.5(19)
Ti1 C26 C37 C27 -108.1(18)
C36 C26 C37 C28 180(2)
C35 C26 C37 C28 0.6(19)
C25 C26 C37 C28 -5.5(14)
C27 C26 C37 C28 176(3)
C34 C26 C37 C28 -2.3(13)
Ti1 C26 C37 C28 68.1(13)
C35 C26 C37 C36 -179(3)
C25 C26 C37 C36 175(2)
C27 C26 C37 C36 -3(2)
C34 C26 C37 C36 178(2)
Ti1 C26 C37 C36 -111.5(19)
C36 C26 C37 C38 -178(2)
C35 C26 C37 C38 3.2(13)
C25 C26 C37 C38 -3.0(8)
C27 C26 C37 C38 179(2)
C34 C26 C37 C38 0.3(6)
Ti1 C26 C37 C38 70.6(6)
C36 C26 C37 C24 -178(2)
C35 C26 C37 C24 3.1(12)
C25 C26 C37 C24 -3.0(6)
C27 C26 C37 C24 178.7(19)
C34 C26 C37 C24 0.3(4)
Ti1 C26 C37 C24 70.6(4)
C36 C26 C37 Ti1 111.5(19)
C35 C26 C37 Ti1 -67.5(11)
C25 C26 C37 Ti1 -73.6(6)
C27 C26 C37 Ti1 108.1(18)
C34 C26 C37 Ti1 -70.3(4)
O1 Ti1 C37 C27 -55.1(14)
C1 Ti1 C37 C27 -151.3(14)
C35 Ti1 C37 C27 57.1(13)
C21 Ti1 C37 C27 57.0(17)
C26 Ti1 C37 C27 36.6(12)
C34 Ti1 C37 C27 97.4(14)
C36 Ti1 C37 C27 20.8(11)
C25 Ti1 C37 C27 78.2(14)
C33 Ti1 C37 C27 169.3(13)
C29 Ti1 C37 C27 121.9(15)
C31 Ti1 C37 C27 30.0(19)
C24 Ti1 C37 C27 119.6(14)
O1 Ti1 C37 C28 148.9(12)
C1 Ti1 C37 C28 52.7(12)
C35 Ti1 C37 C28 -98.9(12)
C21 Ti1 C37 C28 -98.9(14)
C26 Ti1 C37 C28 -119.4(13)
C34 Ti1 C37 C28 -58.6(11)
C36 Ti1 C37 C28 -135.2(14)
C25 Ti1 C37 C28 -77.8(12)
C33 Ti1 C37 C28 13.3(17)
C29 Ti1 C37 C28 -34.0(15)
C31 Ti1 C37 C28 -126.0(14)
C24 Ti1 C37 C28 -36.3(10)
O1 Ti1 C37 C36 -75.9(7)
C1 Ti1 C37 C36 -172.1(8)
C35 Ti1 C37 C36 36.2(6)
C21 Ti1 C37 C36 36.2(11)
C26 Ti1 C37 C36 15.8(6)
C34 Ti1 C37 C36 76.5(7)
C25 Ti1 C37 C36 57.4(7)
C33 Ti1 C37 C36 148.5(9)
C29 Ti1 C37 C36 101.1(11)
C31 Ti1 C37 C36 9.1(13)
C24 Ti1 C37 C36 98.8(7)
O1 Ti1 C37 C38 170.3(8)
C1 Ti1 C37 C38 74.1(8)
C35 Ti1 C37 C38 -77.5(7)
C21 Ti1 C37 C38 -77.6(11)
C26 Ti1 C37 C38 -98.0(8)
C34 Ti1 C37 C38 -37.2(6)
C36 Ti1 C37 C38 -113.8(9)
C25 Ti1 C37 C38 -56.4(7)
C33 Ti1 C37 C38 34.7(12)
C29 Ti1 C37 C38 -12.7(12)
C31 Ti1 C37 C38 -104.6(12)
C24 Ti1 C37 C38 -15.0(6)
O1 Ti1 C37 C24 -174.8(6)
C1 Ti1 C37 C24 89.1(6)
C35 Ti1 C37 C24 -62.6(5)
C21 Ti1 C37 C24 -62.6(9)
C26 Ti1 C37 C24 -83.0(6)
C34 Ti1 C37 C24 -22.3(4)
C36 Ti1 C37 C24 -98.8(7)
C25 Ti1 C37 C24 -41.5(5)
C33 Ti1 C37 C24 49.7(10)
C29 Ti1 C37 C24 2.3(10)
C31 Ti1 C37 C24 -89.7(11)
O1 Ti1 C37 C26 -91.7(6)
C1 Ti1 C37 C26 172.1(6)
C35 Ti1 C37 C26 20.4(4)
C21 Ti1 C37 C26 20.4(10)
C34 Ti1 C37 C26 60.8(5)
C36 Ti1 C37 C26 -15.8(6)
C25 Ti1 C37 C26 41.6(5)
C33 Ti1 C37 C26 132.7(9)
C29 Ti1 C37 C26 85.3(10)
C31 Ti1 C37 C26 -6.6(12)
C24 Ti1 C37 C26 83.0(6)
C34 C24 C38 C28 3(7)
C25 C24 C38 C28 8(5)
C37 C24 C38 C28 4(3)
C35 C24 C38 C28 3(4)
Ti1 C24 C38 C28 -57(4)
C34 C24 C38 C37 -1(5)
C28 C24 C38 C37 -4(2)
C25 C24 C38 C37 4(3)
C35 C24 C38 C37 -1(2)
Ti1 C24 C38 C37 -60.8(16)
C28 C24 C38 C34 -3(7)
C25 C24 C38 C34 5(2)
C37 C24 C38 C34 1(5)
C35 C24 C38 C34 0(2)
Ti1 C24 C38 C34 -60(3)
C34 C24 C38 C25 -5(2)
C28 C24 C38 C25 -8(5)
C37 C24 C38 C25 -4(3)
C35 C24 C38 C25 -4.9(8)
Ti1 C24 C38 C25 -64.5(13)
C34 C24 C38 C27 -1(4)
C28 C24 C38 C27 -4(3)
C25 C24 C38 C27 4(2)
C37 C24 C38 C27 0.3(9)
C35 C24 C38 C27 -0.9(16)
Ti1 C24 C38 C27 -60.5(9)
C34 C24 C38 Ti1 60(3)
C28 C24 C38 Ti1 57(4)
C25 C24 C38 Ti1 64.5(13)
C37 C24 C38 Ti1 60.8(16)
C35 C24 C38 Ti1 59.6(7)
C37 C28 C38 C24 -9(6)
C27 C28 C38 C24 -6(5)
C36 C28 C38 C24 -5(4)
Ti1 C28 C38 C24 57(4)
C27 C28 C38 C37 3.4(18)
C24 C28 C38 C37 9(6)
C36 C28 C38 C37 4(2)
Ti1 C28 C38 C37 66(2)
C37 C28 C38 C34 -8(3)
C27 C28 C38 C34 -4(2)
C24 C28 C38 C34 1(3)
C36 C28 C38 C34 -3.9(17)
Ti1 C28 C38 C34 58.1(13)
C37 C28 C38 C25 -4(3)
C27 C28 C38 C25 -0.7(17)
C24 C28 C38 C25 5(3)
C36 C28 C38 C25 -0.1(12)
Ti1 C28 C38 C25 61.9(7)
C37 C28 C38 C27 -3.4(18)
C24 C28 C38 C27 6(5)
C36 C28 C38 C27 0.5(8)
Ti1 C28 C38 C27 62.6(11)
C37 C28 C38 Ti1 -66(2)
C27 C28 C38 Ti1 -62.6(11)
C24 C28 C38 Ti1 -57(4)
C36 C28 C38 Ti1 -62.0(6)
C27 C37 C38 C24 1(3)
C28 C37 C38 C24 174(4)
C36 C37 C38 C24 -1(2)
C26 C37 C38 C24 0(2)
Ti1 C37 C38 C24 64(2)
C27 C37 C38 C28 -173(4)
C36 C37 C38 C28 -174(3)
C24 C37 C38 C28 -174(4)
C26 C37 C38 C28 -174(3)
Ti1 C37 C38 C28 -110(3)
C27 C37 C38 C34 1(2)
C28 C37 C38 C34 173(3)
C36 C37 C38 C34 -1.0(10)
C24 C37 C38 C34 -0.3(16)
C26 C37 C38 C34 -0.4(8)
Ti1 C37 C38 C34 63.6(7)
C27 C37 C38 C25 3.3(19)
C28 C37 C38 C25 176(3)
C36 C37 C38 C25 1.7(8)
C24 C37 C38 C25 2.3(18)
C26 C37 C38 C25 2.3(6)
Ti1 C37 C38 C25 66.3(5)
C28 C37 C38 C27 173(4)
C36 C37 C38 C27 -1.6(15)
C24 C37 C38 C27 -1(3)
C26 C37 C38 C27 -1.0(16)
Ti1 C37 C38 C27 63.0(18)
C27 C37 C38 Ti1 -63.0(18)
C28 C37 C38 Ti1 110(3)
C36 C37 C38 Ti1 -64.6(6)
C24 C37 C38 Ti1 -64(2)
C26 C37 C38 Ti1 -64.0(4)
C25 C34 C38 C24 -171(4)
C35 C34 C38 C24 180(3)
C26 C34 C38 C24 -179(3)
Ti1 C34 C38 C24 116(3)
C25 C34 C38 C28 11(3)
C24 C34 C38 C28 -178(4)
C35 C34 C38 C28 1.6(19)
C26 C34 C38 C28 3.2(17)
Ti1 C34 C38 C28 -62.1(16)
C25 C34 C38 C37 8.0(19)
C24 C34 C38 C37 179(4)
C35 C34 C38 C37 -1.2(11)
C26 C34 C38 C37 0.4(8)
Ti1 C34 C38 C37 -64.9(7)
C24 C34 C38 C25 171(4)
C35 C34 C38 C25 -9.2(14)
C26 C34 C38 C25 -7.6(14)
Ti1 C34 C38 C25 -73.0(16)
C25 C34 C38 C27 8.2(17)
C24 C34 C38 C27 179(4)
C35 C34 C38 C27 -1.0(8)
C26 C34 C38 C27 0.5(6)
Ti1 C34 C38 C27 -64.8(4)
C25 C34 C38 Ti1 73.0(16)
C24 C34 C38 Ti1 -116(3)
C35 C34 C38 Ti1 63.8(6)
C26 C34 C38 Ti1 65.3(4)
C34 C25 C38 C24 5(2)
C35 C25 C38 C24 166(2)
C26 C25 C38 C24 174(2)
C36 C25 C38 C24 176(2)
Ti1 C25 C38 C24 104.5(19)
C34 C25 C38 C28 -171(2)
C35 C25 C38 C28 -10(2)
C26 C25 C38 C28 -1.8(14)
C24 C25 C38 C28 -176(3)
C36 C25 C38 C28 0.2(12)
Ti1 C25 C38 C28 -71.2(12)
C34 C25 C38 C37 -172.4(18)
C35 C25 C38 C37 -11.5(16)
C26 C25 C38 C37 -3.1(8)
C24 C25 C38 C37 -177(2)
C36 C25 C38 C37 -1.2(6)
Ti1 C25 C38 C37 -72.5(6)
C35 C25 C38 C34 161(3)
C26 C25 C38 C34 169(2)
C24 C25 C38 C34 -5(2)
C36 C25 C38 C34 171.2(19)
Ti1 C25 C38 C34 99.9(17)
C34 C25 C38 C27 -171.4(18)
C35 C25 C38 C27 -10.5(15)
C26 C25 C38 C27 -2.2(6)
C24 C25 C38 C27 -176(2)
C36 C25 C38 C27 -0.3(5)
Ti1 C25 C38 C27 -71.6(4)
C34 C25 C38 Ti1 -99.9(17)
C35 C25 C38 Ti1 61.0(15)
C26 C25 C38 Ti1 69.4(6)
C24 C25 C38 Ti1 -104.5(19)
C36 C25 C38 Ti1 71.3(4)
C37 C27 C38 C24 -179(3)
C36 C27 C38 C24 -2(2)
C28 C27 C38 C24 177(3)
C26 C27 C38 C24 -0.5(17)
C35 C27 C38 C24 0.9(15)
Ti1 C27 C38 C24 69.3(16)
C37 C27 C38 C28 4(2)
C36 C27 C38 C28 -178.7(19)
C26 C27 C38 C28 -177.2(16)
C35 C27 C38 C28 -175.8(16)
Ti1 C27 C38 C28 -107.4(15)
C36 C27 C38 C37 177(3)
C28 C27 C38 C37 -4(2)
C26 C27 C38 C37 179(2)
C35 C27 C38 C37 -180(2)
Ti1 C27 C38 C37 -111.5(19)
C37 C27 C38 C34 -179(2)
C36 C27 C38 C34 -2.2(13)
C28 C27 C38 C34 176.5(18)
C26 C27 C38 C34 -0.7(8)
C35 C27 C38 C34 0.7(6)
Ti1 C27 C38 C34 69.1(6)
C37 C27 C38 C25 -177(2)
C36 C27 C38 C25 0.6(12)
C28 C27 C38 C25 179.3(17)
C26 C27 C38 C25 2.1(6)
C35 C27 C38 C25 3.5(5)
Ti1 C27 C38 C25 71.9(5)
C37 C27 C38 Ti1 111.5(19)
C36 C27 C38 Ti1 -71.3(11)
C28 C27 C38 Ti1 107.4(15)
C26 C27 C38 Ti1 -69.8(5)
C35 C27 C38 Ti1 -68.4(4)
O1 Ti1 C38 C24 -146.1(14)
C1 Ti1 C38 C24 124.9(15)
C35 Ti1 C38 C24 -54.8(14)
C21 Ti1 C38 C24 -9.1(16)
C26 Ti1 C38 C24 -77.5(14)
C34 Ti1 C38 C24 -18.1(12)
C36 Ti1 C38 C24 -97.3(15)
C25 Ti1 C38 C24 -38.3(13)
C33 Ti1 C38 C24 63.1(15)
C29 Ti1 C38 C24 36.3(16)
C31 Ti1 C38 C24 -9.2(18)
O1 Ti1 C38 C28 7.3(13)
C1 Ti1 C38 C28 -81.7(12)
C35 Ti1 C38 C28 98.5(12)
C21 Ti1 C38 C28 144.2(11)
C26 Ti1 C38 C28 75.8(11)
C34 Ti1 C38 C28 135.2(14)
C36 Ti1 C38 C28 56.0(10)
C25 Ti1 C38 C28 115.1(13)
C33 Ti1 C38 C28 -143.6(10)
C29 Ti1 C38 C28 -170.4(12)
C31 Ti1 C38 C28 144.1(11)
C24 Ti1 C38 C28 153(2)
O1 Ti1 C38 C37 -11.6(9)
C1 Ti1 C38 C37 -100.6(8)
C35 Ti1 C38 C37 79.6(7)
C21 Ti1 C38 C37 125.4(8)
C26 Ti1 C38 C37 56.9(7)
C34 Ti1 C38 C37 116.4(9)
C36 Ti1 C38 C37 37.1(6)
C25 Ti1 C38 C37 96.2(8)
C33 Ti1 C38 C37 -162.5(7)
C29 Ti1 C38 C37 170.7(8)
C31 Ti1 C38 C37 125.3(9)
C24 Ti1 C38 C37 134.5(17)
O1 Ti1 C38 C34 -128.0(7)
C1 Ti1 C38 C34 143.0(8)
C35 Ti1 C38 C34 -36.7(6)
C21 Ti1 C38 C34 9.0(9)
C26 Ti1 C38 C34 -59.5(6)
C36 Ti1 C38 C34 -79.3(7)
C25 Ti1 C38 C34 -20.2(5)
C33 Ti1 C38 C34 81.1(7)
C29 Ti1 C38 C34 54.3(8)
C31 Ti1 C38 C34 8.9(11)
C24 Ti1 C38 C34 18.1(12)
O1 Ti1 C38 C25 -107.8(8)
C1 Ti1 C38 C25 163.2(8)
C35 Ti1 C38 C25 -16.5(5)
C21 Ti1 C38 C25 29.2(8)
C26 Ti1 C38 C25 -39.3(6)
C34 Ti1 C38 C25 20.2(5)
C36 Ti1 C38 C25 -59.1(6)
C33 Ti1 C38 C25 101.3(7)
C29 Ti1 C38 C25 74.5(8)
C31 Ti1 C38 C25 29.1(10)
C24 Ti1 C38 C25 38.3(13)
O1 Ti1 C38 C27 -27.7(8)
C1 Ti1 C38 C27 -116.7(7)
C35 Ti1 C38 C27 63.6(5)
C21 Ti1 C38 C27 109.3(7)
C26 Ti1 C38 C27 40.9(5)
C34 Ti1 C38 C27 100.3(8)
C36 Ti1 C38 C27 21.0(4)
C25 Ti1 C38 C27 80.1(7)
C33 Ti1 C38 C27 -178.6(6)
C29 Ti1 C38 C27 154.6(7)
C31 Ti1 C38 C27 109.2(9)
C24 Ti1 C38 C27 118.4(16)
